data_2102203
loop_
_publ_author_name
'Norberg, Stefan T.'
'Streltsov, Victor A.'
'Svensson, G\"oran'
'Albertsson, J\"orgen'

_publ_section_title
;
 Dopant positions in strontium/chromium- and barium-doped KTP,
 determined with synchrotron X-radiation
;
_journal_coeditor_code OS0060
_journal_issue 6
_journal_name_full 'Acta Crystallographica Section B'
_journal_page_first 980
_journal_page_last 987
_journal_paper_doi 10.1107/S0108768100012866
_journal_volume 56
_journal_year 2000
_chemical_formula_moiety 'Sr0.06 K0.87 Cr0.05 Ti0.95 O P O4'
_chemical_formula_sum 'Cr0.05 K0.87 O5 P Sr0.06 Ti0.95'
_chemical_formula_weight 198.13
_space_group_IT_number 33
_symmetry_cell_setting orthorhombic
_symmetry_space_group_name_Hall 'P 2c -2n'
_symmetry_space_group_name_H-M 'P n a 21'
_cell_angle_alpha 90
_cell_angle_beta 90
_cell_angle_gamma 90
_cell_formula_units_Z 8
_cell_length_a 12.786(2)
_cell_length_b 6.3927(8)
_cell_length_c 10.5585(9)
_cell_measurement_reflns_used 12
_cell_measurement_temperature 293(1)
_cell_measurement_theta_max 44.8
_cell_measurement_theta_min 35.9
_cell_volume 863.02(19)
_computing_cell_refinement 'BL14A (Tsukuba, Japan)'
_computing_data_collection 'BL14A (Tsukuba, Japan)'
_computing_data_reduction 'Xtal3.6 (Hall et al., 1999) DIFDAT ADDREF ABSORB SORTRF'
_computing_molecular_graphics
;ORTEPIII (Burnett & Johnson, 1996) and Xtal3.6 (Hall et al., 1999) FOURR
 SLANT
CONTRS
;
_computing_publication_material 'Xtal3.6 (Hall et al., 1999) BONDLA ATABLE CIFIO'
_computing_structure_refinement 'Xtal3.6 (Hall et al., 1999) CRYLSQ'
_diffrn_ambient_temperature 293(1)
_diffrn_measurement_device_type 'bl14a 4-circle'
_diffrn_measurement_method \w-2\q
_diffrn_radiation_detector 'avalanche photo diode'
_diffrn_radiation_monochromator si(111)
_diffrn_radiation_source 'photon factory bl14a'
_diffrn_radiation_type 'synchrotron x-ray vertical wiggler'
_diffrn_radiation_wavelength .75000(9)
_diffrn_reflns_av_R_equivalents .060
_diffrn_reflns_av_unetI/netI .022
_diffrn_reflns_limit_h_max 28
_diffrn_reflns_limit_h_min -28
_diffrn_reflns_limit_k_max 14
_diffrn_reflns_limit_k_min -14
_diffrn_reflns_limit_l_max 23
_diffrn_reflns_limit_l_min -25
_diffrn_reflns_number 40331
_diffrn_reflns_reduction_process 'equatorial monochr Lp'
_diffrn_reflns_theta_max 64.91
_diffrn_reflns_theta_min 3.36
_diffrn_standards_decay_% 23
_diffrn_standards_interval_count 200
_diffrn_standards_number 6
_exptl_absorpt_coefficient_mu 4.107
_exptl_absorpt_correction_T_max .8577
_exptl_absorpt_correction_T_min .8054
_exptl_absorpt_correction_type analytical
_exptl_absorpt_process_details
;
Alcock, N. W. 1974. Absorption and Extinction Corrections: Calculation
Methods and Standard Tests. Acta Cryst. A30, 332-335
;
_exptl_crystal_colour 'light brown'
_exptl_crystal_density_diffrn 3.050
_exptl_crystal_density_meas ?
_exptl_crystal_description Rectangular
_exptl_crystal_F_000 766.57
_exptl_crystal_size_max 0.058
_exptl_crystal_size_mid 0.054
_exptl_crystal_size_min 0.040
_refine_diff_density_max 1.199
_refine_diff_density_min -1.454
_refine_ls_abs_structure_details 'Flack xabs refined'
_refine_ls_abs_structure_Flack 0.465(10)
_refine_ls_extinction_coef .000
_refine_ls_extinction_expression 'Eq22 p292 "Cryst. Comp." Munksgaard 1970'
_refine_ls_extinction_method 'Gaussian (Zachariasen, 1967)'
_refine_ls_goodness_of_fit_all 2.493
_refine_ls_goodness_of_fit_ref 2.493
_refine_ls_hydrogen_treatment none
_refine_ls_matrix_type full
_refine_ls_number_constraints 2
_refine_ls_number_parameters 194
_refine_ls_number_reflns 10124
_refine_ls_number_restraints 0
_refine_ls_R_factor_all .028
_refine_ls_R_factor_gt .028
_refine_ls_shift/su_max .019
_refine_ls_shift/su_mean .001
_refine_ls_structure_factor_coef F
_refine_ls_weighting_details w=1/\s^2^(F)
_refine_ls_weighting_scheme calc
_refine_ls_wR_factor_all .032
_refine_ls_wR_factor_ref .032
_reflns_d_resolution_high .414
_reflns_d_resolution_low 6.385
_reflns_Friedel_coverage 1.012
_reflns_limit_h_max 28
_reflns_limit_h_min 0
_reflns_limit_k_max 14
_reflns_limit_k_min 0
_reflns_limit_l_max 23
_reflns_limit_l_min -25
_reflns_number_gt 10124
_reflns_number_total 10124
_reflns_threshold_expression F>2\s(F)
_cod_data_source_file os0060.cif
_cod_data_source_block SrCrKTP
_cod_depositor_comments
;
The following automatic conversions were performed:

'_chemical_melting_point' value 'not measured' was changed to '?' -
the value is undefined or not given.

Automatic conversion script
Id: cif_fix_values 1646 2011-03-28 12:23:43Z adriana 

The following automatic conversions were performed:

'_chemical_melting_point' value 'not measured' was changed to '?' -
the value is undefined or not given.

Automatic conversion script
Id: cif_fix_values 1715 2011-07-08 13:25:40Z adriana 
;
_cod_original_cell_volume 863.03(19)
_cod_original_sg_symbol_Hall 'p 2c -2n'
_cod_database_code 2102203
_cod_database_fobs_code 2102203

loop_
_symmetry_equiv_pos_as_xyz
+x,+y,+z
-x,-y,1/2+z
1/2-x,1/2+y,1/2+z
1/2+x,1/2-y,+z

loop_
_atom_site_label
_atom_site_fract_x
_atom_site_fract_y
_atom_site_fract_z
_atom_site_U_iso_or_equiv
_atom_site_adp_type
_atom_site_occupancy
K1 .37755(5) .22053(9) .30331(8) .01901(18) Uani .857(2)
Sr1a .3898(6) .2116(9) .3398(8) .019(2) Uani .040(1)
Sr1b .3945(9) .2022(17) .4372(12) .026(4) Uani .023(1)
K2 .10548(4) .30046(11) .05796(8) .0204(2) Uani .882(2)
Sr2a .1047(6) .3032(11) .0968(8) .016(2) Uani .033(1)
Sr2b .1219(10) .2783(13) .1953(11) .025(4) Uani .020(1)
Ti1 .372899(17) .49998(3) -.00666(6) .00705(6) Uani .955(1)
Cr1 .3874(5) .5069(7) .0214(6) .0096(7) Uiso .045(1)
Ti2 .246829(14) .73301(4) .24415(7) .00664(6) Uani .948(1)
Cr2 .2450(3) .7862(6) .2666(5) .0096(13) Uani .052(1)
P1 .498123(18) .66508(4) .25210(9) .00661(7) Uani 1.000
P2 .18034(2) .49796(4) .50376(6) .00665(9) Uani 1.000
O1 .48594(9) .51487(18) .14126(12) .0111(3) Uani 1.000
O2 .50963(8) .5347(2) .37442(11) .0110(3) Uani 1.000
O3 .40048(6) .80241(15) .27093(10) .0098(3) Uani 1.000
O4 .59383(6) .80702(15) .23196(10) .0101(3) Uani 1.000
O11 .27536(8) .53370(16) .13381(11) .0105(3) Uani 1.000
O12 .22366(8) .9591(2) .38055(12) .0113(3) Uani 1.000
O5 .11202(9) .68890(17) .53274(11) .0097(3) Uani 1.000
O6 .11110(9) .30816(16) .47780(11) .0109(3) Uani 1.000
O7 .25287(8) .4608(2) .61869(12) .0111(3) Uani 1.000
O8 .25264(8) .53903(18) .390(2) .0111(3) Uani 1.000

loop_
_atom_site_aniso_label
_atom_site_aniso_U_11
_atom_site_aniso_U_22
_atom_site_aniso_U_33
_atom_site_aniso_U_12
_atom_site_aniso_U_13
_atom_site_aniso_U_23
K1 .0233(2) .01156(13) .0222(2) -.00414(12) .00637(16) -.00103(15)
Sr1a .022(2) .0080(14) .028(3) -.0070(12) -.002(2) .0035(18)
Sr1b .019(3) .015(3) .042(7) -.007(3) -.001(4) .003(4)
K2 .01290(14) .0231(2) .0251(2) -.00521(12) .0003(2) .0010(2)
Sr2a .014(2) .0110(18) .024(3) -.0076(13) .003(2) -.003(2)
Sr2b .038(5) .007(2) .030(5) -.012(3) .014(4) -.007(3)
Ti1 .00728(6) .00626(6) .00761(7) .00012(4) -.00117(6) -.00040(5)
Ti2 .00527(5) .00827(7) .00637(7) .00019(5) .00071(6) .00141(7)
Cr2 .0118(12) .0044(10) .0128(16) .0012(9) .0004(9) -.0019(10)
P1 .00533(6) .00733(7) .00717(7) -.00011(5) -.00123(9) -.00016(11)
P2 .00756(9) .00617(8) .00620(9) .00036(6) .00024(7) .00086(6)
O1 .0099(3) .0125(3) .0108(3) .0021(3) -.0026(3) -.0040(2)
O2 .0090(3) .0138(3) .0102(3) -.0016(3) -.0027(2) .0038(3)
O3 .0059(2) .0109(3) .0126(3) .00121(18) .00016(17) -.0015(2)
O4 .0056(2) .0113(3) .0133(4) -.00129(17) .00043(18) .0009(2)
O11 .0093(3) .0113(3) .0109(3) -.0010(2) .0024(2) -.0025(3)
O12 .0092(3) .0123(3) .0124(3) -.0008(3) .0028(3) -.0022(3)
O5 .0112(3) .0065(2) .0116(3) .0010(2) .0022(2) -.0002(2)
O6 .0128(3) .0066(3) .0134(3) -.0015(2) -.0025(3) -.0004(2)
O7 .0112(4) .0124(3) .0096(3) -.0022(3) -.0030(2) .0039(3)
O8 .0120(3) .0123(3) .0089(3) .0029(3) .0036(2) .0031(3)

loop_
_atom_type_symbol
_atom_type_oxidation_number
_atom_type_number_in_cell
_atom_type_scat_dispersion_real
_atom_type_scat_dispersion_imag
_atom_type_scat_source
K 0 6.956 .1958 .2781 'Int Tables Vol IV Tables 2.2B and 2.3.1'
Sr 0 0.464 -2.8958 3.5793 'Int Tables Vol IV Tables 2.2B and 2.3.1'
Ti 0 7.612 .2647 .4951 'Int Tables Vol IV Tables 2.2B and 2.3.1'
Cr 0 0.388 .2983 .6914 'Int Tables Vol IV Tables 2.2B and 2.3.1'
P 0 8 .1003 .1055 'Int Tables Vol IV Tables 2.2B and 2.3.1'
O 0 40 .0093 .0689 'Int Tables Vol IV Tables 2.2B and 2.3.1'

loop_
_geom_angle_atom_site_label_1
_geom_angle_atom_site_label_2
_geom_angle_atom_site_label_3
_geom_angle_site_symmetry_1
_geom_angle_site_symmetry_2
_geom_angle_site_symmetry_3
_geom_angle
_geom_angle_publ_flag
Sr1a K1 Sr1b . . . 13.7(11) no
Sr1a K1 K2 . . . 149.0(10) no
Sr1a K1 Sr2a . . . 144.4(10) no
Sr1a K1 Sr2b . . . 131.7(10) no
Sr1a K1 Ti1 . . . 151.3(9) no
Sr1a K1 Cr1 . . . 147.1(9) no
Sr1a K1 Ti2 . . '1 545' 102.4(8) no
Sr1a K1 Cr2 . . '1 545' 100.7(8) no
Sr1a K1 P1 . . . 95.4(8) no
Sr1a K1 P2 . . '3 544' 147.3(8) no
Sr1a K1 O1 . . . 116.9(9) no
Sr1a K1 O2 . . . 67.5(8) no
Sr1a K1 O3 . . '1 545' 86.6(8) no
Sr1a K1 O11 . . . 143.6(8) no
Sr1a K1 O12 . . '1 545' 84.8(9) no
Sr1a K1 O5 . . '3 544' 152.6(10) no
Sr1a K1 O7 . . '3 544' 135.6(8) no
Sr1a K1 O8 . . . 90.6(10) no
Sr1a K1 Ti2 . . . 116.1(8) no
Sr1a K1 K2 . . '3 545' 40.0(8) no
Sr1a K1 Sr2a . . '3 545' 36.5(8) no
Sr1a K1 K2 . . 3 63.5(8) no
Sr1a K1 K2 . . 4 109.1(10) no
Sr1a K1 Sr2a . . 4 104.3(10) no
Sr1a K1 Sr2b . . 4 88.0(10) no
Sr1b K1 K2 . . . 135.6(4) no
Sr1b K1 Sr2a . . . 130.9(5) no
Sr1b K1 Sr2b . . . 118.2(5) no
Sr1b K1 Ti1 . . . 155.0(4) no
Sr1b K1 Cr1 . . . 151.1(4) no
Sr1b K1 Ti2 . . '1 545' 99.8(4) no
Sr1b K1 Cr2 . . '1 545' 97.2(4) no
Sr1b K1 P1 . . . 99.3(4) no
Sr1b K1 P2 . . '3 544' 151.3(4) no
Sr1b K1 O1 . . . 124.2(4) no
Sr1b K1 O2 . . . 72.3(4) no
Sr1b K1 O3 . . '1 545' 91.6(4) no
Sr1b K1 O11 . . . 135.3(4) no
Sr1b K1 O12 . . '1 545' 76.3(4) no
Sr1b K1 O5 . . '3 544' 165.7(4) no
Sr1b K1 O7 . . '3 544' 131.8(4) no
Sr1b K1 O8 . . . 79.6(6) no
Sr1b K1 Ti2 . . . 107.7(4) no
Sr1b K1 K2 . . '3 545' 40.4(4) no
Sr1b K1 Sr2a . . '3 545' 36.2(4) no
Sr1b K1 K2 . . 3 58.7(4) no
Sr1b K1 K2 . . 4 122.6(4) no
Sr1b K1 Sr2a . . 4 117.8(5) no
Sr1b K1 Sr2b . . 4 101.3(5) no
K2 K1 Sr2a . . . 4.67(11) no
K2 K1 Sr2b . . . 17.34(19) no
K2 K1 Ti1 . . . 53.891(15) no
K2 K1 Cr1 . . . 57.50(10) no
K2 K1 Ti2 . . '1 545' 68.138(18) no
K2 K1 Cr2 . . '1 545' 67.46(8) no
K2 K1 P1 . . . 100.10(2) no
K2 K1 P2 . . '3 544' 49.584(15) no
K2 K1 O1 . . . 87.41(3) no
K2 K1 O2 . . . 124.75(3) no
K2 K1 O3 . . '1 545' 97.28(3) no
K2 K1 O11 . . . 38.52(2) no
K2 K1 O12 . . '1 545' 70.85(3) no
K2 K1 O5 . . '3 544' 56.93(3) no
K2 K1 O7 . . '3 544' 41.45(3) no
K2 K1 O8 . . . 69.4(4) no
K2 K1 Ti2 . . . 56.017(16) no
K2 K1 K2 . . '3 545' 123.16(2) no
K2 K1 Sr2a . . '3 545' 124.70(10) no
K2 K1 K2 . . 3 106.916(18) no
K2 K1 K2 . . 4 101.84(3) no
K2 K1 Sr2a . . 4 106.59(13) no
K2 K1 Sr2b . . 4 123.0(2) no
Sr2a K1 Sr2b . . . 12.7(2) no
Sr2a K1 Ti1 . . . 57.60(11) no
Sr2a K1 Cr1 . . . 61.07(15) no
Sr2a K1 Ti2 . . '1 545' 68.14(10) no
Sr2a K1 Cr2 . . '1 545' 67.08(12) no
Sr2a K1 P1 . . . 101.44(10) no
Sr2a K1 P2 . . '3 544' 53.61(11) no
Sr2a K1 O1 . . . 90.52(11) no
Sr2a K1 O2 . . . 124.84(10) no
Sr2a K1 O3 . . '1 545' 98.65(10) no
Sr2a K1 O11 . . . 39.78(10) no
Sr2a K1 O12 . . '1 545' 68.02(11) no
Sr2a K1 O5 . . '3 544' 61.60(12) no
Sr2a K1 O7 . . '3 544' 43.52(10) no
Sr2a K1 O8 . . . 65.9(4) no
Sr2a K1 Ti2 . . . 54.77(10) no
Sr2a K1 K2 . . '3 545' 120.61(11) no
Sr2a K1 Sr2a . . '3 545' 121.84(15) no
Sr2a K1 K2 . . 3 104.18(10) no
Sr2a K1 K2 . . 4 106.47(12) no
Sr2a K1 Sr2a . . 4 111.22(17) no
Sr2a K1 Sr2b . . 4 127.6(2) no
Sr2b K1 Ti1 . . . 69.31(18) no
Sr2b K1 Cr1 . . . 72.5(2) no
Sr2b K1 Ti2 . . '1 545' 66.30(14) no
Sr2b K1 Cr2 . . '1 545' 64.23(16) no
Sr2b K1 P1 . . . 107.19(14) no
Sr2b K1 P2 . . '3 544' 63.54(18) no
Sr2b K1 O1 . . . 100.77(17) no
Sr2b K1 O2 . . . 126.37(14) no
Sr2b K1 O3 . . '1 545' 99.49(14) no
Sr2b K1 O11 . . . 47.30(16) no
Sr2b K1 O12 . . '1 545' 58.79(16) no
Sr2b K1 O5 . . '3 544' 74.0(2) no
Sr2b K1 O7 . . '3 544' 48.42(16) no
Sr2b K1 O8 . . . 59.0(3) no
Sr2b K1 Ti2 . . . 55.34(14) no
Sr2b K1 K2 . . '3 545' 111.09(17) no
Sr2b K1 Sr2a . . '3 545' 111.7(2) no
Sr2b K1 K2 . . 3 98.68(15) no
Sr2b K1 K2 . . 4 119.2(2) no
Sr2b K1 Sr2a . . 4 123.9(2) no
Sr2b K1 Sr2b . . 4 140.3(3) no
Ti1 K1 Cr1 . . . 4.21(10) no
Ti1 K1 Ti2 . . '1 545' 104.81(2) no
Ti1 K1 Cr2 . . '1 545' 107.09(9) no
Ti1 K1 P1 . . . 56.46(2) no
Ti1 K1 P2 . . '3 544' 53.566(16) no
Ti1 K1 O1 . . . 34.71(3) no
Ti1 K1 O2 . . . 84.19(3) no
Ti1 K1 O3 . . '1 545' 111.31(3) no
Ti1 K1 O11 . . . 31.34(2) no
Ti1 K1 O12 . . '1 545' 123.26(4) no
Ti1 K1 O5 . . '3 544' 32.86(2) no
Ti1 K1 O7 . . '3 544' 72.04(3) no
Ti1 K1 O8 . . . 85.9(4) no
Ti1 K1 Ti2 . . . 54.915(16) no
Ti1 K1 K2 . . '3 545' 163.50(2) no
Ti1 K1 Sr2a . . '3 545' 167.70(11) no
Ti1 K1 K2 . . 3 97.359(19) no
Ti1 K1 K2 . . 4 56.333(17) no
Ti1 K1 Sr2a . . 4 60.41(12) no
Ti1 K1 Sr2b . . 4 73.32(19) no
Cr1 K1 Ti2 . . '1 545' 108.85(9) no
Cr1 K1 Cr2 . . '1 545' 111.20(13) no
Cr1 K1 P1 . . . 52.32(9) no
Cr1 K1 P2 . . '3 544' 57.20(9) no
Cr1 K1 O1 . . . 30.65(10) no
Cr1 K1 O2 . . . 80.01(10) no
Cr1 K1 O3 . . '1 545' 113.89(9) no
Cr1 K1 O11 . . . 32.30(10) no
Cr1 K1 O12 . . '1 545' 127.29(11) no
Cr1 K1 O5 . . '3 544' 35.61(9) no
Cr1 K1 O7 . . '3 544' 76.18(10) no
Cr1 K1 O8 . . . 85.3(4) no
Cr1 K1 Ti2 . . . 54.12(9) no
Cr1 K1 K2 . . '3 545' 165.60(9) no
Cr1 K1 Sr2a . . '3 545' 169.46(14) no
Cr1 K1 K2 . . 3 94.26(9) no
Cr1 K1 K2 . . 4 54.95(10) no
Cr1 K1 Sr2a . . 4 58.82(16) no
Cr1 K1 Sr2b . . 4 70.9(2) no
Ti2 K1 Cr2 '1 545' . '1 545' 4.52(8) no
Ti2 K1 P1 '1 545' . . 160.49(3) no
Ti2 K1 P2 '1 545' . '3 544' 53.097(18) no
Ti2 K1 O1 '1 545' . . 133.14(4) no
Ti2 K1 O2 '1 545' . . 167.01(4) no
Ti2 K1 O3 '1 545' . '1 545' 34.17(2) no
Ti2 K1 O11 '1 545' . . 105.90(3) no
Ti2 K1 O12 '1 545' . '1 545' 34.76(3) no
Ti2 K1 O5 '1 545' . '3 544' 77.71(3) no
Ti2 K1 O7 '1 545' . '3 544' 33.23(3) no
Ti2 K1 O8 '1 545' . . 115.53(4) no
Ti2 K1 Ti2 '1 545' . . 121.63(2) no
Ti2 K1 K2 '1 545' . '3 545' 62.43(2) no
Ti2 K1 Sr2a '1 545' . '3 545' 65.93(11) no
Ti2 K1 K2 '1 545' . 3 145.67(2) no
Ti2 K1 K2 '1 545' . 4 101.67(2) no
Ti2 K1 Sr2a '1 545' . 4 103.37(12) no
Ti2 K1 Sr2b '1 545' . 4 112.30(15) no
Cr2 K1 P1 '1 545' . . 163.45(9) no
Cr2 K1 P2 '1 545' . '3 544' 56.38(8) no
Cr2 K1 O1 '1 545' . . 136.74(9) no
Cr2 K1 O2 '1 545' . . 167.52(9) no
Cr2 K1 O3 '1 545' . '1 545' 37.38(8) no
Cr2 K1 O11 '1 545' . . 105.71(8) no
Cr2 K1 O12 '1 545' . '1 545' 30.28(8) no
Cr2 K1 O5 '1 545' . '3 544' 81.16(9) no
Cr2 K1 O7 '1 545' . '3 544' 35.07(9) no
Cr2 K1 O8 '1 545' . . 111.53(8) no
Cr2 K1 Ti2 '1 545' . . 119.51(8) no
Cr2 K1 K2 '1 545' . '3 545' 61.00(8) no
Cr2 K1 Sr2a '1 545' . '3 545' 64.29(13) no
Cr2 K1 K2 '1 545' . 3 141.19(8) no
Cr2 K1 K2 '1 545' . 4 106.19(8) no
Cr2 K1 Sr2a '1 545' . 4 107.88(14) no
Cr2 K1 Sr2b '1 545' . 4 116.58(17) no
P1 K1 P2 . . '3 544' 107.39(3) no
P1 K1 O1 . . . 27.66(3) no
P1 K1 O2 . . . 27.92(3) no
P1 K1 O3 . . '1 545' 141.55(3) no
P1 K1 O11 . . . 61.69(3) no
P1 K1 O12 . . '1 545' 157.92(4) no
P1 K1 O5 . . '3 544' 82.81(3) no
P1 K1 O7 . . '3 544' 128.50(4) no
P1 K1 O8 . . . 71.69(14) no
P1 K1 Ti2 . . . 54.673(14) no
P1 K1 K2 . . '3 545' 134.54(3) no
P1 K1 Sr2a . . '3 545' 131.57(11) no
P1 K1 K2 . . 3 51.20(2) no
P1 K1 K2 . . 4 64.47(2) no
P1 K1 Sr2a . . 4 63.99(11) no
P1 K1 Sr2b . . 4 59.98(14) no
P2 K1 O1 '3 544' . . 80.42(3) no
P2 K1 O2 '3 544' . . 132.04(4) no
P2 K1 O3 '3 544' . '1 545' 60.95(3) no
P2 K1 O11 '3 544' . . 69.09(3) no
P2 K1 O12 '3 544' . '1 545' 82.49(3) no
P2 K1 O5 '3 544' . '3 544' 24.87(2) no
P2 K1 O7 '3 544' . '3 544' 25.73(2) no
P2 K1 O8 '3 544' . . 118.3(4) no
P2 K1 Ti2 '3 544' . . 96.29(2) no
P2 K1 K2 '3 544' . '3 545' 111.03(2) no
P2 K1 Sr2a '3 544' . '3 545' 115.16(11) no
P2 K1 K2 '3 544' . 3 149.02(2) no
P2 K1 K2 '3 544' . 4 63.25(2) no
P2 K1 Sr2a '3 544' . 4 67.35(13) no
P2 K1 Sr2b '3 544' . 4 83.7(2) no
O1 K1 O2 . . . 52.29(4) no
O1 K1 O3 . . '1 545' 120.95(4) no
O1 K1 O11 . . . 54.54(3) no
O1 K1 O12 . . '1 545' 157.93(5) no
O1 K1 O5 . . '3 544' 55.59(4) no
O1 K1 O7 . . '3 544' 103.73(4) no
O1 K1 O8 . . . 89.7(3) no
O1 K1 Ti2 . . . 62.93(3) no
O1 K1 K2 . . '3 545' 148.03(3) no
O1 K1 Sr2a . . '3 545' 147.53(11) no
O1 K1 K2 . . 3 78.37(3) no
O1 K1 K2 . . 4 43.34(3) no
O1 K1 Sr2a . . 4 44.80(12) no
O1 K1 Sr2b . . 4 49.19(16) no
O2 K1 O3 . . '1 545' 133.90(4) no
O2 K1 O11 . . . 86.69(4) no
O2 K1 O12 . . '1 545' 145.19(5) no
O2 K1 O5 . . '3 544' 107.29(4) no
O2 K1 O7 . . '3 544' 155.92(5) no
O2 K1 O8 . . . 73.88(10) no
O2 K1 Ti2 . . . 71.16(3) no
O2 K1 K2 . . '3 545' 106.83(4) no
O2 K1 Sr2a . . '3 545' 103.70(11) no
O2 K1 K2 . . 3 38.22(3) no
O2 K1 K2 . . 4 75.27(3) no
O2 K1 Sr2a . . 4 72.63(12) no
O2 K1 Sr2b . . 4 60.75(16) no
O3 K1 O11 '1 545' . . 129.26(4) no
O3 K1 O12 '1 545' . '1 545' 60.52(3) no
O3 K1 O5 '1 545' . '3 544' 78.45(4) no
O3 K1 O7 '1 545' . '3 544' 56.14(3) no
O3 K1 O8 '1 545' . . 146.75(14) no
O3 K1 Ti2 '1 545' . . 153.29(3) no
O3 K1 K2 '1 545' . '3 545' 52.21(3) no
O3 K1 Sr2a '1 545' . '3 545' 56.43(11) no
O3 K1 K2 '1 545' . 3 150.02(4) no
O3 K1 K2 '1 545' . 4 78.55(3) no
O3 K1 Sr2a '1 545' . 4 78.27(11) no
O3 K1 Sr2b '1 545' . 4 81.80(14) no
O11 K1 O12 . . '1 545' 106.04(4) no
O11 K1 O5 . . '3 544' 58.03(3) no
O11 K1 O7 . . '3 544' 75.12(4) no
O11 K1 O8 . . . 56.6(4) no
O11 K1 Ti2 . . . 27.73(2) no
O11 K1 K2 . . '3 545' 157.11(3) no
O11 K1 Sr2a . . '3 545' 156.13(11) no
O11 K1 K2 . . 3 80.22(3) no
O11 K1 K2 . . 4 87.25(3) no
O11 K1 Sr2a . . 4 91.04(12) no
O11 K1 Sr2b . . 4 101.77(18) no
O12 K1 O5 '1 545' . '3 544' 106.88(4) no
O12 K1 O7 '1 545' . '3 544' 57.32(4) no
O12 K1 O8 '1 545' . . 86.23(14) no
O12 K1 Ti2 '1 545' . . 105.48(3) no
O12 K1 K2 '1 545' . '3 545' 52.64(3) no
O12 K1 Sr2a '1 545' . '3 545' 53.86(11) no
O12 K1 K2 '1 545' . 3 110.91(4) no
O12 K1 K2 '1 545' . 4 136.19(4) no
O12 K1 Sr2a '1 545' . 4 137.35(12) no
O12 K1 Sr2b '1 545' . 4 141.94(15) no
O5 K1 O7 '3 544' . '3 544' 49.57(3) no
O5 K1 O8 '3 544' . . 114.4(4) no
O5 K1 Ti2 '3 544' . . 85.18(3) no
O5 K1 K2 '3 544' . '3 545' 130.65(3) no
O5 K1 Sr2a '3 544' . '3 545' 134.86(11) no
O5 K1 K2 '3 544' . 3 129.73(3) no
O5 K1 K2 '3 544' . 4 45.67(3) no
O5 K1 Sr2a '3 544' . 4 50.36(13) no
O5 K1 Sr2b '3 544' . 4 67.3(2) no
O7 K1 O8 '3 544' . . 107.4(3) no
O7 K1 Ti2 '3 544' . . 97.23(3) no
O7 K1 K2 '3 544' . '3 545' 95.65(3) no
O7 K1 Sr2a '3 544' . '3 545' 99.15(11) no
O7 K1 K2 '3 544' . 3 147.07(3) no
O7 K1 K2 '3 544' . 4 88.01(3) no
O7 K1 Sr2a '3 544' . 4 91.75(13) no
O7 K1 Sr2b '3 544' . 4 107.16(19) no
O8 K1 Ti2 . . . 31.2(4) no
O8 K1 K2 . . '3 545' 108.7(4) no
O8 K1 Sr2a . . '3 545' 105.2(4) no
O8 K1 K2 . . 3 39.8(2) no
O8 K1 K2 . . 4 133.0(3) no
O8 K1 Sr2a . . 4 134.1(3) no
O8 K1 Sr2b . . 4 131.25(17) no
Ti2 K1 K2 . . '3 545' 139.77(3) no
Ti2 K1 Sr2a . . '3 545' 136.36(11) no
Ti2 K1 K2 . . 3 53.794(17) no
Ti2 K1 K2 . . 4 104.70(2) no
Ti2 K1 Sr2a . . 4 107.11(12) no
Ti2 K1 Sr2b . . 4 111.19(15) no
K2 K1 Sr2a '3 545' . '3 545' 4.23(11) no
K2 K1 K2 '3 545' . 3 98.83(2) no
K2 K1 K2 '3 545' . 4 113.71(2) no
K2 K1 Sr2a '3 545' . 4 110.41(12) no
K2 K1 Sr2b '3 545' . 4 100.97(17) no
Sr2a K1 K2 '3 545' . 3 94.61(11) no
Sr2a K1 K2 '3 545' . 4 116.01(11) no
Sr2a K1 Sr2a '3 545' . 4 112.48(16) no
Sr2a K1 Sr2b '3 545' . 4 102.1(2) no
K2 K1 K2 3 . 4 112.45(2) no
K2 K1 Sr2a 3 . 4 110.35(12) no
K2 K1 Sr2b 3 . 4 98.91(16) no
K2 K1 Sr2a 4 . 4 4.75(13) no
K2 K1 Sr2b 4 . 4 21.7(2) no
Sr2a K1 Sr2b 4 . 4 17.0(2) no
K1 Sr1a Sr1b . . . 160.8(15) no
K1 Sr1a K2 . . . 28.4(9) no
K1 Sr1a Sr2a . . . 32.5(9) no
K1 Sr1a Sr2b . . . 43.6(9) no
K1 Sr1a Ti2 . . '1 545' 71.3(8) no
K1 Sr1a Cr2 . . '1 545' 72.3(8) no
K1 Sr1a P1 . . . 77.4(8) no
K1 Sr1a O1 . . . 56.2(9) no
K1 Sr1a O2 . . . 103.9(9) no
K1 Sr1a O3 . . '1 545' 84.5(8) no
K1 Sr1a O12 . . '1 545' 86.3(9) no
K1 Sr1a O6 . . 4 139.1(11) no
K1 Sr1a O8 . . . 80.7(10) no
K1 Sr1a K2 . . '3 545' 135.6(9) no
K1 Sr1a Sr2a . . '3 545' 139.7(9) no
K1 Sr1a Sr2b . . '3 545' 143.8(9) no
K1 Sr1a K2 . . 3 111.6(8) no
K1 Sr1a Sr2a . . 3 115.5(9) no
K1 Sr1a K2 . . 4 65.3(10) no
K1 Sr1a Sr2a . . 4 69.5(10) no
K1 Sr1a Sr2b . . 4 84.8(10) no
Sr1b Sr1a K2 . . . 132.7(8) no
Sr1b Sr1a Sr2a . . . 128.6(8) no
Sr1b Sr1a Sr2b . . . 117.6(8) no
Sr1b Sr1a Ti2 . . '1 545' 104.6(7) no
Sr1b Sr1a Cr2 . . '1 545' 102.3(7) no
Sr1b Sr1a P1 . . . 107.6(7) no
Sr1b Sr1a O1 . . . 133.2(7) no
Sr1b Sr1a O2 . . . 82.6(7) no
Sr1b Sr1a O3 . . '1 545' 102.0(7) no
Sr1b Sr1a O12 . . '1 545' 81.5(7) no
Sr1b Sr1a O6 . . 4 59.3(7) no
Sr1b Sr1a O8 . . . 83.7(9) no
Sr1b Sr1a K2 . . '3 545' 45.5(7) no
Sr1b Sr1a Sr2a . . '3 545' 40.6(7) no
Sr1b Sr1a Sr2b . . '3 545' 33.5(7) no
Sr1b Sr1a K2 . . 3 61.9(7) no
Sr1b Sr1a Sr2a . . 3 57.7(7) no
Sr1b Sr1a K2 . . 4 133.6(8) no
Sr1b Sr1a Sr2a . . 4 129.5(8) no
Sr1b Sr1a Sr2b . . 4 113.9(8) no
K2 Sr1a Sr2a . . . 4.17(11) no
K2 Sr1a Sr2b . . . 15.19(18) no
K2 Sr1a Ti2 . . '1 545' 63.17(11) no
K2 Sr1a Cr2 . . '1 545' 62.08(14) no
K2 Sr1a P1 . . . 92.29(16) no
K2 Sr1a O1 . . . 78.74(16) no
K2 Sr1a O2 . . . 116.5(2) no
K2 Sr1a O3 . . '1 545' 89.19(18) no
K2 Sr1a O12 . . '1 545' 64.40(15) no
K2 Sr1a O6 . . 4 167.1(2) no
K2 Sr1a O8 . . . 63.0(4) no
K2 Sr1a K2 . . '3 545' 121.20(16) no
K2 Sr1a Sr2a . . '3 545' 123.4(2) no
K2 Sr1a Sr2b . . '3 545' 123.5(2) no
K2 Sr1a K2 . . 3 103.67(13) no
K2 Sr1a Sr2a . . 3 106.30(16) no
K2 Sr1a K2 . . 4 93.62(16) no
K2 Sr1a Sr2a . . 4 97.8(2) no
K2 Sr1a Sr2b . . 4 113.2(3) no
Sr2a Sr1a Sr2b . . . 11.1(2) no
Sr2a Sr1a Ti2 . . '1 545' 63.38(14) no
Sr2a Sr1a Cr2 . . '1 545' 61.97(16) no
Sr2a Sr1a P1 . . . 93.71(18) no
Sr2a Sr1a O1 . . . 81.63(19) no
Sr2a Sr1a O2 . . . 117.1(2) no
Sr2a Sr1a O3 . . '1 545' 90.8(2) no
Sr2a Sr1a O12 . . '1 545' 62.06(17) no
Sr2a Sr1a O6 . . 4 170.6(2) no
Sr2a Sr1a O8 . . . 60.0(4) no
Sr2a Sr1a K2 . . '3 545' 119.2(2) no
Sr2a Sr1a Sr2a . . '3 545' 121.1(2) no
Sr2a Sr1a Sr2b . . '3 545' 120.7(2) no
Sr2a Sr1a K2 . . 3 101.41(16) no
Sr2a Sr1a Sr2a . . 3 103.83(18) no
Sr2a Sr1a K2 . . 4 97.8(2) no
Sr2a Sr1a Sr2a . . 4 101.9(2) no
Sr2a Sr1a Sr2b . . 4 117.2(3) no
Sr2b Sr1a Ti2 . . '1 545' 62.30(17) no
Sr2b Sr1a Cr2 . . '1 545' 60.07(18) no
Sr2b Sr1a P1 . . . 99.6(2) no
Sr2b Sr1a O1 . . . 90.9(2) no
Sr2b Sr1a O2 . . . 120.2(2) no
Sr2b Sr1a O3 . . '1 545' 92.6(2) no
Sr2b Sr1a O12 . . '1 545' 54.4(2) no
Sr2b Sr1a O6 . . 4 174.7(3) no
Sr2b Sr1a O8 . . . 54.6(4) no
Sr2b Sr1a K2 . . '3 545' 111.5(2) no
Sr2b Sr1a Sr2a . . '3 545' 112.8(3) no
Sr2b Sr1a Sr2b . . '3 545' 111.3(3) no
Sr2b Sr1a K2 . . 3 97.3(2) no
Sr2b Sr1a Sr2a . . 3 99.1(2) no
Sr2b Sr1a K2 . . 4 108.8(3) no
Sr2b Sr1a Sr2a . . 4 113.0(3) no
Sr2b Sr1a Sr2b . . 4 128.3(4) no
Ti2 Sr1a Cr2 '1 545' . '1 545' 4.19(8) no
Ti2 Sr1a P1 '1 545' . . 147.7(3) no
Ti2 Sr1a O1 '1 545' . . 121.8(2) no
Ti2 Sr1a O2 '1 545' . . 170.5(3) no
Ti2 Sr1a O3 '1 545' . '1 545' 32.56(8) no
Ti2 Sr1a O12 '1 545' . '1 545' 33.09(8) no
Ti2 Sr1a O6 '1 545' . 4 122.03(18) no
Ti2 Sr1a O8 '1 545' . . 111.3(2) no
Ti2 Sr1a K2 '1 545' . '3 545' 64.36(10) no
Ti2 Sr1a Sr2a '1 545' . '3 545' 68.48(16) no
Ti2 Sr1a Sr2b '1 545' . '3 545' 73.34(17) no
Ti2 Sr1a K2 '1 545' . 3 148.6(2) no
Ti2 Sr1a Sr2a '1 545' . 3 146.9(2) no
Ti2 Sr1a K2 '1 545' . 4 96.87(16) no
Ti2 Sr1a Sr2a '1 545' . 4 98.8(2) no
Ti2 Sr1a Sr2b '1 545' . 4 109.3(2) no
Cr2 Sr1a P1 '1 545' . . 149.4(3) no
Cr2 Sr1a O1 '1 545' . . 124.3(3) no
Cr2 Sr1a O2 '1 545' . . 174.4(3) no
Cr2 Sr1a O3 '1 545' . '1 545' 36.11(11) no
Cr2 Sr1a O12 '1 545' . '1 545' 28.97(10) no
Cr2 Sr1a O6 '1 545' . 4 124.0(2) no
Cr2 Sr1a O8 '1 545' . . 107.7(2) no
Cr2 Sr1a K2 '1 545' . '3 545' 63.60(13) no
Cr2 Sr1a Sr2a '1 545' . '3 545' 67.51(18) no
Cr2 Sr1a Sr2b '1 545' . '3 545' 71.9(2) no
Cr2 Sr1a K2 '1 545' . 3 144.4(2) no
Cr2 Sr1a Sr2a '1 545' . 3 142.7(2) no
Cr2 Sr1a K2 '1 545' . 4 100.9(2) no
Cr2 Sr1a Sr2a '1 545' . 4 102.9(2) no
Cr2 Sr1a Sr2b '1 545' . 4 113.5(3) no
P1 Sr1a O1 . . . 26.96(6) no
P1 Sr1a O2 . . . 26.52(7) no
P1 Sr1a O3 . . '1 545' 137.7(3) no
P1 Sr1a O12 . . '1 545' 152.6(3) no
P1 Sr1a O6 . . 4 78.05(15) no
P1 Sr1a O8 . . . 70.2(2) no
P1 Sr1a K2 . . '3 545' 145.8(2) no
P1 Sr1a Sr2a . . '3 545' 142.4(3) no
P1 Sr1a Sr2b . . '3 545' 138.6(3) no
P1 Sr1a K2 . . 3 53.09(9) no
P1 Sr1a Sr2a . . 3 56.68(14) no
P1 Sr1a K2 . . 4 62.08(12) no
P1 Sr1a Sr2a . . 4 61.98(16) no
P1 Sr1a Sr2b . . 4 59.21(18) no
O1 Sr1a O2 . . . 50.63(12) no
O1 Sr1a O3 . . '1 545' 113.6(3) no
O1 Sr1a O12 . . '1 545' 142.2(3) no
O1 Sr1a O6 . . 4 88.96(18) no
O1 Sr1a O8 . . . 84.8(4) no
O1 Sr1a K2 . . '3 545' 155.0(2) no
O1 Sr1a Sr2a . . '3 545' 155.6(3) no
O1 Sr1a Sr2b . . '3 545' 157.7(3) no
O1 Sr1a K2 . . 3 79.31(12) no
O1 Sr1a Sr2a . . 3 83.12(16) no
O1 Sr1a K2 . . 4 41.28(10) no
O1 Sr1a Sr2a . . 4 42.83(15) no
O1 Sr1a Sr2b . . 4 47.8(2) no
O2 Sr1a O3 . . '1 545' 140.6(3) no
O2 Sr1a O12 . . '1 545' 156.4(3) no
O2 Sr1a O6 . . 4 56.16(14) no
O2 Sr1a O8 . . . 75.32(17) no
O2 Sr1a K2 . . '3 545' 119.7(3) no
O2 Sr1a Sr2a . . '3 545' 116.0(3) no
O2 Sr1a Sr2b . . '3 545' 112.2(3) no
O2 Sr1a K2 . . 3 40.56(11) no
O2 Sr1a Sr2a . . 3 42.53(15) no
O2 Sr1a K2 . . 4 73.58(17) no
O2 Sr1a Sr2a . . 4 71.6(2) no
O2 Sr1a Sr2b . . 4 61.6(2) no
O3 Sr1a O12 '1 545' . '1 545' 60.49(13) no
O3 Sr1a O6 '1 545' . 4 92.27(19) no
O3 Sr1a O8 '1 545' . . 143.8(3) no
O3 Sr1a K2 '1 545' . '3 545' 56.76(12) no
O3 Sr1a Sr2a '1 545' . '3 545' 61.63(17) no
O3 Sr1a Sr2b '1 545' . '3 545' 69.25(18) no
O3 Sr1a K2 '1 545' . 3 163.7(3) no
O3 Sr1a Sr2a '1 545' . 3 159.5(3) no
O3 Sr1a K2 '1 545' . 4 75.60(17) no
O3 Sr1a Sr2a '1 545' . 4 75.9(2) no
O3 Sr1a Sr2b '1 545' . 4 81.5(2) no
O12 Sr1a O6 '1 545' . 4 127.0(3) no
O12 Sr1a O8 '1 545' . . 85.6(2) no
O12 Sr1a K2 '1 545' . '3 545' 57.29(13) no
O12 Sr1a Sr2a '1 545' . '3 545' 59.08(17) no
O12 Sr1a Sr2b '1 545' . '3 545' 59.5(2) no
O12 Sr1a K2 '1 545' . 3 115.9(2) no
O12 Sr1a Sr2a '1 545' . 3 113.9(2) no
O12 Sr1a K2 '1 545' . 4 129.8(2) no
O12 Sr1a Sr2a '1 545' . 4 131.9(3) no
O12 Sr1a Sr2b '1 545' . 4 141.6(3) no
O6 Sr1a O8 4 . . 120.1(4) no
O6 Sr1a K2 4 . '3 545' 69.72(15) no
O6 Sr1a Sr2a 4 . '3 545' 68.06(18) no
O6 Sr1a Sr2b 4 . '3 545' 68.7(2) no
O6 Sr1a K2 4 . 3 77.46(14) no
O6 Sr1a Sr2a 4 . 3 75.65(17) no
O6 Sr1a K2 4 . 4 74.39(14) no
O6 Sr1a Sr2a 4 . 4 70.24(19) no
O6 Sr1a Sr2b 4 . 4 54.5(2) no
O8 Sr1a K2 . . '3 545' 116.8(5) no
O8 Sr1a Sr2a . . '3 545' 113.3(5) no
O8 Sr1a Sr2b . . '3 545' 105.8(5) no
O8 Sr1a K2 . . 3 42.9(3) no
O8 Sr1a Sr2a . . 3 44.5(3) no
O8 Sr1a K2 . . 4 125.7(4) no
O8 Sr1a Sr2a . . 4 127.6(4) no
O8 Sr1a Sr2b . . 4 129.3(3) no
K2 Sr1a Sr2a '3 545' . '3 545' 4.88(12) no
K2 Sr1a Sr2b '3 545' . '3 545' 12.66(13) no
K2 Sr1a K2 '3 545' . 3 107.3(2) no
K2 Sr1a Sr2a '3 545' . 3 103.1(2) no
K2 Sr1a K2 '3 545' . 4 117.21(17) no
K2 Sr1a Sr2a '3 545' . 4 114.7(2) no
K2 Sr1a Sr2b '3 545' . 4 107.5(2) no
Sr2a Sr1a Sr2b '3 545' . '3 545' 8.01(17) no
Sr2a Sr1a K2 '3 545' . 3 102.4(2) no
Sr2a Sr1a Sr2a '3 545' . 3 98.2(2) no
Sr2a Sr1a K2 '3 545' . 4 120.2(2) no
Sr2a Sr1a Sr2a '3 545' . 4 117.4(2) no
Sr2a Sr1a Sr2b '3 545' . 4 109.0(3) no
Sr2b Sr1a K2 '3 545' . 3 95.0(2) no
Sr2b Sr1a Sr2a '3 545' . 3 90.8(2) no
Sr2b Sr1a K2 '3 545' . 4 126.9(2) no
Sr2b Sr1a Sr2a '3 545' . 4 123.9(2) no
Sr2b Sr1a Sr2b '3 545' . 4 114.1(3) no
K2 Sr1a Sr2a 3 . 3 4.19(10) no
K2 Sr1a K2 3 . 4 112.92(15) no
K2 Sr1a Sr2a 3 . 4 111.56(19) no
K2 Sr1a Sr2b 3 . 4 102.1(2) no
Sr2a Sr1a K2 3 . 4 115.62(17) no
Sr2a Sr1a Sr2a 3 . 4 114.0(2) no
Sr2a Sr1a Sr2b 3 . 4 103.7(2) no
K2 Sr1a Sr2a 4 . 4 4.15(12) no
K2 Sr1a Sr2b 4 . 4 20.1(2) no
Sr2a Sr1a Sr2b 4 . 4 16.0(2) no
K1 Sr1b Sr1a . . . 5.5(4) no
K1 Sr1b Sr2b . . . 44.9(4) no
K1 Sr1b O2 . . . 76.9(5) no
K1 Sr1b O3 . . '1 545' 60.9(4) no
K1 Sr1b O4 . . '2 665' 173.0(6) no
K1 Sr1b O12 . . '1 545' 73.2(4) no
K1 Sr1b O6 . . 4 107.6(6) no
K1 Sr1b O8 . . . 70.9(6) no
K1 Sr1b Ti1 . . '2 665' 104.2(5) no
K1 Sr1b Cr1 . . '2 665' 109.3(5) no
K1 Sr1b O1 . . '2 665' 133.6(6) no
K1 Sr1b K2 . . '3 545' 120.7(6) no
K1 Sr1b Sr2a . . '3 545' 127.7(6) no
K1 Sr1b Sr2b . . '3 545' 138.3(6) no
K1 Sr1b Ti1 . . '3 545' 92.7(5) no
K1 Sr1b O11 . . '3 545' 124.4(6) no
K1 Sr1b K2 . . 3 103.6(5) no
K1 Sr1b Sr2a . . 3 108.7(5) no
K1 Sr1b Sr2b . . 3 120.9(5) no
K1 Sr1b Ti2 . . '3 545' 141.4(6) no
K1 Sr1b P2 . . . 92.1(5) no
K1 Sr1b O7 . . . 118.4(6) no
K1 Sr1b Sr2a . . 4 45.7(4) no
K1 Sr1b Sr2b . . 4 57.4(4) no
Sr1a Sr1b Sr2b . . . 50.3(7) no
Sr1a Sr1b O2 . . . 74.9(7) no
Sr1a Sr1b O3 . . '1 545' 59.0(6) no
Sr1a Sr1b O4 . . '2 665' 177.7(9) no
Sr1a Sr1b O12 . . '1 545' 76.7(7) no
Sr1a Sr1b O6 . . 4 102.2(8) no
Sr1a Sr1b O8 . . . 75.3(8) no
Sr1a Sr1b Ti1 . . '2 665' 100.5(8) no
Sr1a Sr1b Cr1 . . '2 665' 105.7(8) no
Sr1a Sr1b O1 . . '2 665' 131.8(8) no
Sr1a Sr1b K2 . . '3 545' 119.7(8) no
Sr1a Sr1b Sr2a . . '3 545' 126.7(8) no
Sr1a Sr1b Sr2b . . '3 545' 138.0(8) no
Sr1a Sr1b Ti1 . . '3 545' 97.2(8) no
Sr1a Sr1b O11 . . '3 545' 128.9(8) no
Sr1a Sr1b K2 . . 3 105.1(7) no
Sr1a Sr1b Sr2a . . 3 110.3(7) no
Sr1a Sr1b Sr2b . . 3 122.9(8) no
Sr1a Sr1b Ti2 . . '3 545' 146.9(9) no
Sr1a Sr1b P2 . . . 97.3(8) no
Sr1a Sr1b O7 . . . 123.3(8) no
Sr1a Sr1b Sr2a . . 4 40.3(7) no
Sr1a Sr1b Sr2b . . 4 52.0(7) no
Sr2b Sr1b O2 . . . 102.0(3) no
Sr2b Sr1b O3 . . '1 545' 77.3(3) no
Sr2b Sr1b O4 . . '2 665' 128.8(4) no
Sr2b Sr1b O12 . . '1 545' 45.4(2) no
Sr2b Sr1b O6 . . 4 152.2(4) no
Sr2b Sr1b O8 . . . 46.0(4) no
Sr2b Sr1b Ti1 . . '2 665' 134.7(3) no
Sr2b Sr1b Cr1 . . '2 665' 137.3(3) no
Sr2b Sr1b O1 . . '2 665' 135.6(3) no
Sr2b Sr1b K2 . . '3 545' 111.2(3) no
Sr2b Sr1b Sr2a . . '3 545' 114.8(3) no
Sr2b Sr1b Sr2b . . '3 545' 116.8(3) no
Sr2b Sr1b Ti1 . . '3 545' 52.6(2) no
Sr2b Sr1b O11 . . '3 545' 82.8(3) no
Sr2b Sr1b K2 . . 3 94.6(2) no
Sr2b Sr1b Sr2a . . 3 97.8(3) no
Sr2b Sr1b Sr2b . . 3 102.9(3) no
Sr2b Sr1b Ti2 . . '3 545' 96.7(3) no
Sr2b Sr1b P2 . . . 54.1(2) no
Sr2b Sr1b O7 . . . 80.6(3) no
Sr2b Sr1b Sr2a . . 4 90.6(3) no
Sr2b Sr1b Sr2b . . 4 102.2(4) no
O2 Sr1b O3 . . '1 545' 120.1(4) no
O2 Sr1b O4 . . '2 665' 103.7(4) no
O2 Sr1b O12 . . '1 545' 146.6(5) no
O2 Sr1b O6 . . 4 60.8(2) no
O2 Sr1b O8 . . . 73.0(3) no
O2 Sr1b Ti1 . . '2 665' 32.82(13) no
O2 Sr1b Cr1 . . '2 665' 36.20(17) no
O2 Sr1b O1 . . '2 665' 56.9(2) no
O2 Sr1b K2 . . '3 545' 145.4(4) no
O2 Sr1b Sr2a . . '3 545' 143.1(5) no
O2 Sr1b Sr2b . . '3 545' 140.0(4) no
O2 Sr1b Ti1 . . '3 545' 145.8(4) no
O2 Sr1b O11 . . '3 545' 143.7(4) no
O2 Sr1b K2 . . 3 47.40(17) no
O2 Sr1b Sr2a . . 3 50.9(2) no
O2 Sr1b Sr2b . . 3 62.2(3) no
O2 Sr1b Ti2 . . '3 545' 116.3(4) no
O2 Sr1b P2 . . . 93.0(3) no
O2 Sr1b O7 . . . 92.9(3) no
O2 Sr1b Sr2a . . 4 58.5(2) no
O2 Sr1b Sr2b . . 4 52.9(2) no
O3 Sr1b O4 '1 545' . '2 665' 123.3(4) no
O3 Sr1b O12 '1 545' . '1 545' 55.3(2) no
O3 Sr1b O6 '1 545' . 4 92.4(3) no
O3 Sr1b O8 '1 545' . . 122.6(5) no
O3 Sr1b Ti1 '1 545' . '2 665' 120.7(3) no
O3 Sr1b Cr1 '1 545' . '2 665' 124.6(4) no
O3 Sr1b O1 '1 545' . '2 665' 146.6(4) no
O3 Sr1b K2 '1 545' . '3 545' 60.9(2) no
O3 Sr1b Sr2a '1 545' . '3 545' 67.9(3) no
O3 Sr1b Sr2b '1 545' . '3 545' 79.7(3) no
O3 Sr1b Ti1 '1 545' . '3 545' 80.0(2) no
O3 Sr1b O11 '1 545' . '3 545' 96.1(3) no
O3 Sr1b K2 '1 545' . 3 163.9(4) no
O3 Sr1b Sr2a '1 545' . 3 169.1(4) no
O3 Sr1b Sr2b '1 545' . 3 177.6(4) no
O3 Sr1b Ti2 '1 545' . '3 545' 123.3(3) no
O3 Sr1b P2 '1 545' . . 126.5(4) no
O3 Sr1b O7 '1 545' . . 143.2(4) no
O3 Sr1b Sr2a '1 545' . 4 61.7(2) no
O3 Sr1b Sr2b '1 545' . 4 68.6(3) no
O4 Sr1b O12 '2 665' . '1 545' 104.2(4) no
O4 Sr1b O6 '2 665' . 4 78.4(3) no
O4 Sr1b O8 '2 665' . . 102.6(6) no
O4 Sr1b Ti1 '2 665' . '2 665' 78.8(3) no
O4 Sr1b Cr1 '2 665' . '2 665' 73.5(3) no
O4 Sr1b O1 '2 665' . '2 665' 46.82(18) no
O4 Sr1b K2 '2 665' . '3 545' 62.5(2) no
O4 Sr1b Sr2a '2 665' . '3 545' 55.5(3) no
O4 Sr1b Sr2b '2 665' . '3 545' 44.1(2) no
O4 Sr1b Ti1 '2 665' . '3 545' 83.0(3) no
O4 Sr1b O11 '2 665' . '3 545' 51.4(2) no
O4 Sr1b K2 '2 665' . 3 72.7(2) no
O4 Sr1b Sr2a '2 665' . 3 67.4(2) no
O4 Sr1b Sr2b '2 665' . 3 54.8(2) no
O4 Sr1b Ti2 '2 665' . '3 545' 32.14(12) no
O4 Sr1b P2 '2 665' . . 81.0(3) no
O4 Sr1b O7 '2 665' . . 54.8(2) no
O4 Sr1b Sr2a '2 665' . 4 140.4(3) no
O4 Sr1b Sr2b '2 665' . 4 128.6(4) no
O12 Sr1b O6 '1 545' . 4 143.7(4) no
O12 Sr1b O8 '1 545' . . 83.3(3) no
O12 Sr1b Ti1 '1 545' . '2 665' 175.9(4) no
O12 Sr1b Cr1 '1 545' . '2 665' 177.2(5) no
O12 Sr1b O1 '1 545' . '2 665' 147.8(5) no
O12 Sr1b K2 '1 545' . '3 545' 65.8(2) no
O12 Sr1b Sr2a '1 545' . '3 545' 69.6(3) no
O12 Sr1b Sr2b '1 545' . '3 545' 73.3(3) no
O12 Sr1b Ti1 '1 545' . '3 545' 26.24(11) no
O12 Sr1b O11 '1 545' . '3 545' 53.8(2) no
O12 Sr1b K2 '1 545' . 3 127.3(3) no
O12 Sr1b Sr2a '1 545' . 3 127.4(4) no
O12 Sr1b Sr2b '1 545' . 3 123.2(4) no
O12 Sr1b Ti2 '1 545' . '3 545' 80.4(3) no
O12 Sr1b P2 '1 545' . . 73.7(3) no
O12 Sr1b O7 '1 545' . . 88.4(3) no
O12 Sr1b Sr2a '1 545' . 4 107.3(4) no
O12 Sr1b Sr2b '1 545' . 4 118.1(4) no
O6 Sr1b O8 4 . . 132.2(4) no
O6 Sr1b Ti1 4 . '2 665' 33.56(13) no
O6 Sr1b Cr1 4 . '2 665' 34.82(16) no
O6 Sr1b O1 4 . '2 665' 55.9(2) no
O6 Sr1b K2 4 . '3 545' 84.9(3) no
O6 Sr1b Sr2a 4 . '3 545' 83.8(3) no
O6 Sr1b Sr2b 4 . '3 545' 85.9(3) no
O6 Sr1b Ti1 4 . '3 545' 151.6(4) no
O6 Sr1b O11 4 . '3 545' 124.4(4) no
O6 Sr1b K2 4 . 3 88.5(3) no
O6 Sr1b Sr2a 4 . 3 87.6(3) no
O6 Sr1b Sr2b 4 . 3 88.5(3) no
O6 Sr1b Ti2 4 . '3 545' 110.4(4) no
O6 Sr1b P2 4 . . 141.0(4) no
O6 Sr1b O7 4 . . 119.6(4) no
O6 Sr1b Sr2a 4 . 4 62.0(2) no
O6 Sr1b Sr2b 4 . 4 50.2(3) no
O8 Sr1b Ti1 . . '2 665' 98.9(3) no
O8 Sr1b Cr1 . . '2 665' 98.7(3) no
O8 Sr1b O1 . . '2 665' 89.7(4) no
O8 Sr1b K2 . . '3 545' 138.7(5) no
O8 Sr1b Sr2a . . '3 545' 136.6(5) no
O8 Sr1b Sr2b . . '3 545' 128.2(5) no
O8 Sr1b Ti1 . . '3 545' 72.8(3) no
O8 Sr1b O11 . . '3 545' 86.3(4) no
O8 Sr1b K2 . . 3 48.7(3) no
O8 Sr1b Sr2a . . 3 51.8(4) no
O8 Sr1b Sr2b . . 3 57.9(4) no
O8 Sr1b Ti2 . . '3 545' 78.6(5) no
O8 Sr1b P2 . . . 26.6(4) no
O8 Sr1b O7 . . . 48.5(5) no
O8 Sr1b Sr2a . . 4 104.3(5) no
O8 Sr1b Sr2b . . 4 109.8(5) no
Ti1 Sr1b Cr1 '2 665' . '2 665' 5.43(11) no
Ti1 Sr1b O1 '2 665' . '2 665' 36.06(12) no
Ti1 Sr1b K2 '2 665' . '3 545' 113.7(3) no
Ti1 Sr1b Sr2a '2 665' . '3 545' 110.5(4) no
Ti1 Sr1b Sr2b '2 665' . '3 545' 107.6(4) no
Ti1 Sr1b Ti1 '2 665' . '3 545' 157.8(4) no
Ti1 Sr1b O11 '2 665' . '3 545' 129.6(4) no
Ti1 Sr1b K2 '2 665' . 3 56.16(16) no
Ti1 Sr1b Sr2a '2 665' . 3 56.26(19) no
Ti1 Sr1b Sr2b '2 665' . 3 60.8(2) no
Ti1 Sr1b Ti2 '2 665' . '3 545' 103.4(3) no
Ti1 Sr1b P2 '2 665' . . 109.8(3) no
Ti1 Sr1b O7 '2 665' . . 95.7(3) no
Ti1 Sr1b Sr2a '2 665' . 4 68.9(2) no
Ti1 Sr1b Sr2b '2 665' . 4 57.9(2) no
Cr1 Sr1b O1 '2 665' . '2 665' 30.74(15) no
Cr1 Sr1b K2 '2 665' . '3 545' 111.5(4) no
Cr1 Sr1b Sr2a '2 665' . '3 545' 107.7(4) no
Cr1 Sr1b Sr2b '2 665' . '3 545' 103.9(4) no
Cr1 Sr1b Ti1 '2 665' . '3 545' 152.7(4) no
Cr1 Sr1b O11 '2 665' . '3 545' 124.2(4) no
Cr1 Sr1b K2 '2 665' . 3 53.85(18) no
Cr1 Sr1b Sr2a '2 665' . 3 53.4(2) no
Cr1 Sr1b Sr2b '2 665' . 3 56.9(2) no
Cr1 Sr1b Ti2 '2 665' . '3 545' 98.0(3) no
Cr1 Sr1b P2 '2 665' . . 107.2(3) no
Cr1 Sr1b O7 '2 665' . . 91.4(3) no
Cr1 Sr1b Sr2a '2 665' . 4 74.2(3) no
Cr1 Sr1b Sr2b '2 665' . 4 63.1(3) no
O1 Sr1b K2 '2 665' . '3 545' 101.9(4) no
O1 Sr1b Sr2a '2 665' . '3 545' 95.7(4) no
O1 Sr1b Sr2b '2 665' . '3 545' 87.0(3) no
O1 Sr1b Ti1 '2 665' . '3 545' 122.0(4) no
O1 Sr1b O11 '2 665' . '3 545' 94.5(3) no
O1 Sr1b K2 '2 665' . 3 41.52(13) no
O1 Sr1b Sr2a '2 665' . 3 37.93(16) no
O1 Sr1b Sr2b '2 665' . 3 33.7(2) no
O1 Sr1b Ti2 '2 665' . '3 545' 67.4(2) no
O1 Sr1b P2 '2 665' . . 86.1(3) no
O1 Sr1b O7 '2 665' . . 64.1(2) no
O1 Sr1b Sr2a '2 665' . 4 104.9(3) no
O1 Sr1b Sr2b '2 665' . 4 93.8(3) no
K2 Sr1b Sr2a '3 545' . '3 545' 7.05(16) no
K2 Sr1b Sr2b '3 545' . '3 545' 19.00(18) no
K2 Sr1b Ti1 '3 545' . '3 545' 67.4(2) no
K2 Sr1b O11 '3 545' . '3 545' 53.7(2) no
K2 Sr1b K2 '3 545' . 3 135.2(4) no
K2 Sr1b Sr2a '3 545' . 3 129.9(4) no
K2 Sr1b Sr2b '3 545' . 3 117.1(4) no
K2 Sr1b Ti2 '3 545' . '3 545' 70.1(3) no
K2 Sr1b P2 '3 545' . . 114.0(4) no
K2 Sr1b O7 '3 545' . . 101.7(4) no
K2 Sr1b Sr2a '3 545' . 4 110.4(3) no
K2 Sr1b Sr2b '3 545' . 4 108.8(3) no
Sr2a Sr1b Sr2b '3 545' . '3 545' 12.2(2) no
Sr2a Sr1b Ti1 '3 545' . '3 545' 67.9(3) no
Sr2a Sr1b O11 '3 545' . '3 545' 50.4(2) no
Sr2a Sr1b K2 '3 545' . 3 128.1(4) no
Sr2a Sr1b Sr2a '3 545' . 3 122.9(4) no
Sr2a Sr1b Sr2b '3 545' . 3 110.0(4) no
Sr2a Sr1b Ti2 '3 545' . '3 545' 64.2(3) no
Sr2a Sr1b P2 '3 545' . . 110.7(4) no
Sr2a Sr1b O7 '3 545' . . 96.1(4) no
Sr2a Sr1b Sr2a '3 545' . 4 115.6(3) no
Sr2a Sr1b Sr2b '3 545' . 4 112.8(4) no
Sr2b Sr1b Ti1 '3 545' . '3 545' 65.8(3) no
Sr2b Sr1b O11 '3 545' . '3 545' 42.7(2) no
Sr2b Sr1b K2 '3 545' . 3 116.4(3) no
Sr2b Sr1b Sr2a '3 545' . 3 111.1(4) no
Sr2b Sr1b Sr2b '3 545' . 3 98.2(3) no
Sr2b Sr1b Ti2 '3 545' . '3 545' 52.6(2) no
Sr2b Sr1b P2 '3 545' . . 101.6(3) no
Sr2b Sr1b O7 '3 545' . . 84.6(3) no
Sr2b Sr1b Sr2a '3 545' . 4 126.5(3) no
Sr2b Sr1b Sr2b '3 545' . 4 122.0(4) no
Ti1 Sr1b O11 '3 545' . '3 545' 31.76(11) no
Ti1 Sr1b K2 '3 545' . 3 106.3(3) no
Ti1 Sr1b Sr2a '3 545' . 3 104.9(3) no
Ti1 Sr1b Sr2b '3 545' . 3 98.2(3) no
Ti1 Sr1b Ti2 '3 545' . '3 545' 55.24(17) no
Ti1 Sr1b P2 '3 545' . . 54.38(17) no
Ti1 Sr1b O7 '3 545' . . 63.2(2) no
Ti1 Sr1b Sr2a '3 545' . 4 132.7(3) no
Ti1 Sr1b Sr2b '3 545' . 4 144.1(4) no
O11 Sr1b K2 '3 545' . 3 96.6(3) no
O11 Sr1b Sr2a '3 545' . 3 92.8(3) no
O11 Sr1b Sr2b '3 545' . 3 81.6(3) no
O11 Sr1b Ti2 '3 545' . '3 545' 28.32(11) no
O11 Sr1b P2 '3 545' . . 60.4(2) no
O11 Sr1b O7 '3 545' . . 51.9(2) no
O11 Sr1b Sr2a '3 545' . 4 157.8(3) no
O11 Sr1b Sr2b '3 545' . 4 162.0(4) no
K2 Sr1b Sr2a 3 . 3 5.24(12) no
K2 Sr1b Sr2b 3 . 3 18.25(14) no
K2 Sr1b Ti2 3 . '3 545' 71.0(2) no
K2 Sr1b P2 3 . . 53.66(16) no
K2 Sr1b O7 3 . . 45.68(15) no
K2 Sr1b Sr2a 3 . 4 105.1(3) no
K2 Sr1b Sr2b 3 . 4 100.3(3) no
Sr2a Sr1b Sr2b 3 . 3 13.11(18) no
Sr2a Sr1b Ti2 3 . '3 545' 66.6(2) no
Sr2a Sr1b P2 3 . . 53.84(18) no
Sr2a Sr1b O7 3 . . 42.92(17) no
Sr2a Sr1b Sr2a 3 . 4 109.1(3) no
Sr2a Sr1b Sr2b 3 . 4 103.5(3) no
Sr2b Sr1b Ti2 3 . '3 545' 54.3(2) no
Sr2b Sr1b P2 3 . . 52.7(2) no
Sr2b Sr1b O7 3 . . 35.0(2) no
Sr2b Sr1b Sr2a 3 . 4 120.6(3) no
Sr2b Sr1b Sr2b 3 . 4 113.6(3) no
Ti2 Sr1b P2 '3 545' . . 53.04(17) no
Ti2 Sr1b O7 '3 545' . . 31.98(12) no
Ti2 Sr1b Sr2a '3 545' . 4 171.9(3) no
Ti2 Sr1b Sr2b '3 545' . 4 159.8(4) no
P2 Sr1b O7 . . . 26.99(10) no
P2 Sr1b Sr2a . . 4 130.7(3) no
P2 Sr1b Sr2b . . 4 136.3(4) no
O7 Sr1b Sr2a . . 4 147.8(3) no
O7 Sr1b Sr2b . . 4 145.7(4) no
Sr2a Sr1b Sr2b 4 . 4 12.1(2) no
K1 K2 Sr1a . . . 2.62(10) no
K1 K2 Sr2a . . . 55.4(10) no
K1 K2 Sr2b . . . 44.8(5) no
K1 K2 Ti1 . . . 54.240(16) no
K1 K2 P2 . . '3 544' 52.548(18) no
K1 K2 O11 . . . 42.48(3) no
K1 K2 O7 . . '3 544' 44.24(3) no
K1 K2 Ti2 . . . 53.581(14) no
K1 K2 K1 . . '3 544' 102.448(18) no
K1 K2 Sr1a . . '3 544' 101.47(10) no
K1 K2 Sr1b . . '3 544' 94.39(17) no
K1 K2 P1 . . '3 544' 142.93(2) no
K1 K2 O2 . . '3 544' 135.67(3) no
K1 K2 O8 . . '3 544' 78.8(3) no
K1 K2 K1 . . '3 554' 117.14(2) no
K1 K2 Sr1a . . '3 554' 117.71(12) no
K1 K2 Sr1b . . '3 554' 111.6(2) no
K1 K2 Ti2 . . '3 544' 96.14(2) no
K1 K2 Cr2 . . '3 544' 94.61(7) no
K1 K2 O3 . . '3 544' 127.84(3) no
K1 K2 O4 . . '4 465' 77.43(2) no
K1 K2 O12 . . '3 544' 80.37(3) no
K1 K2 K1 . . '4 455' 101.37(3) no
K1 K2 Sr1a . . '4 455' 95.98(11) no
K1 K2 Ti1 . . '4 455' 134.99(2) no
K1 K2 Cr1 . . '4 455' 130.30(10) no
K1 K2 O1 . . '4 455' 99.89(3) no
K1 K2 O5 . . '2 564' 148.43(4) no
Sr1a K2 Sr2a . . . 52.8(10) no
Sr1a K2 Sr2b . . . 42.2(5) no
Sr1a K2 Ti1 . . . 56.59(9) no
Sr1a K2 P2 . . '3 544' 54.48(9) no
Sr1a K2 O11 . . . 43.63(8) no
Sr1a K2 O7 . . '3 544' 44.86(8) no
Sr1a K2 Ti2 . . . 53.39(7) no
Sr1a K2 K1 . . '3 544' 103.61(8) no
Sr1a K2 Sr1a . . '3 544' 102.43(12) no
Sr1a K2 Sr1b . . '3 544' 94.87(18) no
Sr1a K2 P1 . . '3 544' 144.96(9) no
Sr1a K2 O2 . . '3 544' 136.29(8) no
Sr1a K2 O8 . . '3 544' 80.9(3) no
Sr1a K2 K1 . . '3 554' 119.02(8) no
Sr1a K2 Sr1a . . '3 554' 119.43(14) no
Sr1a K2 Sr1b . . '3 554' 112.8(2) no
Sr1a K2 Ti2 . . '3 544' 98.71(10) no
Sr1a K2 Cr2 . . '3 544' 97.21(12) no
Sr1a K2 O3 . . '3 544' 130.43(10) no
Sr1a K2 O4 . . '4 465' 76.26(8) no
Sr1a K2 O12 . . '3 544' 82.88(10) no
Sr1a K2 K1 . . '4 455' 98.75(10) no
Sr1a K2 Sr1a . . '4 455' 93.36(14) no
Sr1a K2 Ti1 . . '4 455' 133.52(8) no
Sr1a K2 Cr1 . . '4 455' 128.75(13) no
Sr1a K2 O1 . . '4 455' 98.13(9) no
Sr1a K2 O5 . . '2 564' 145.82(10) no
Sr2a K2 Sr2b . . . 12.6(11) no
Sr2a K2 Ti1 . . . 101.0(10) no
Sr2a K2 P2 . . '3 544' 102.3(10) no
Sr2a K2 O11 . . . 72.9(10) no
Sr2a K2 O7 . . '3 544' 80.0(10) no
Sr2a K2 Ti2 . . . 58.0(10) no
Sr2a K2 K1 . . '3 544' 128.5(10) no
Sr2a K2 Sr1a . . '3 544' 124.0(10) no
Sr2a K2 Sr1b . . '3 544' 110.9(10) no
Sr2a K2 P1 . . '3 544' 153.9(10) no
Sr2a K2 O2 . . '3 544' 131.7(10) no
Sr2a K2 O8 . . '3 544' 128.4(11) no
Sr2a K2 K1 . . '3 554' 132.6(10) no
Sr2a K2 Sr1a . . '3 554' 128.8(10) no
Sr2a K2 Sr1b . . '3 554' 113.9(10) no
Sr2a K2 Ti2 . . '3 544' 151.6(10) no
Sr2a K2 Cr2 . . '3 544' 149.6(10) no
Sr2a K2 O3 . . '3 544' 176.1(10) no
Sr2a K2 O4 . . '4 465' 51.3(10) no
Sr2a K2 O12 . . '3 544' 128.1(10) no
Sr2a K2 K1 . . '4 455' 47.1(10) no
Sr2a K2 Sr1a . . '4 455' 41.5(10) no
Sr2a K2 Ti1 . . '4 455' 101.1(10) no
Sr2a K2 Cr1 . . '4 455' 96.7(10) no
Sr2a K2 O1 . . '4 455' 72.0(10) no
Sr2a K2 O5 . . '2 564' 94.0(10) no
Sr2b K2 Ti1 . . . 94.7(5) no
Sr2b K2 P2 . . '3 544' 89.8(4) no
Sr2b K2 O11 . . . 69.7(4) no
Sr2b K2 O7 . . '3 544' 67.7(4) no
Sr2b K2 Ti2 . . . 59.9(4) no
Sr2b K2 K1 . . '3 544' 119.5(3) no
Sr2b K2 Sr1a . . '3 544' 115.5(3) no
Sr2b K2 Sr1b . . '3 544' 102.7(4) no
Sr2b K2 P1 . . '3 544' 156.1(4) no
Sr2b K2 O2 . . '3 544' 131.2(4) no
Sr2b K2 O8 . . '3 544' 115.9(6) no
Sr2b K2 K1 . . '3 554' 139.1(3) no
Sr2b K2 Sr1a . . '3 554' 136.0(4) no
Sr2b K2 Sr1b . . '3 554' 121.6(4) no
Sr2b K2 Ti2 . . '3 544' 140.3(5) no
Sr2b K2 Cr2 . . '3 544' 139.3(5) no
Sr2b K2 O3 . . '3 544' 171.4(4) no
Sr2b K2 O4 . . '4 465' 60.2(3) no
Sr2b K2 O12 . . '3 544' 122.3(5) no
Sr2b K2 K1 . . '4 455' 56.6(5) no
Sr2b K2 Sr1a . . '4 455' 51.2(5) no
Sr2b K2 Ti1 . . '4 455' 104.7(4) no
Sr2b K2 Cr1 . . '4 455' 99.9(5) no
Sr2b K2 O1 . . '4 455' 71.7(4) no
Sr2b K2 O5 . . '2 564' 103.8(5) no
Ti1 K2 P2 . . '3 544' 54.746(14) no
Ti1 K2 O11 . . . 30.79(3) no
Ti1 K2 O7 . . '3 544' 73.89(3) no
Ti1 K2 Ti2 . . . 54.117(14) no
Ti1 K2 K1 . . '3 544' 97.26(2) no
Ti1 K2 Sr1a . . '3 544' 100.63(9) no
Ti1 K2 Sr1b . . '3 544' 105.52(16) no
Ti1 K2 P1 . . '3 544' 104.89(2) no
Ti1 K2 O2 . . '3 544' 122.23(3) no
Ti1 K2 O8 . . '3 544' 62.07(5) no
Ti1 K2 K1 . . '3 554' 64.868(17) no
Ti1 K2 Sr1a . . '3 554' 66.71(12) no
Ti1 K2 Sr1b . . '3 554' 67.1(2) no
Ti1 K2 Ti2 . . '3 544' 55.025(15) no
Ti1 K2 Cr2 . . '3 544' 50.70(7) no
Ti1 K2 O3 . . '3 544' 80.68(3) no
Ti1 K2 O4 . . '4 465' 82.86(2) no
Ti1 K2 O12 . . '3 544' 27.57(2) no
Ti1 K2 K1 . . '4 455' 145.26(3) no
Ti1 K2 Sr1a . . '4 455' 140.10(10) no
Ti1 K2 Ti1 . . '4 455' 155.22(3) no
Ti1 K2 Cr1 . . '4 455' 157.52(11) no
Ti1 K2 O1 . . '4 455' 147.62(3) no
Ti1 K2 O5 . . '2 564' 152.95(4) no
P2 K2 O11 '3 544' . . 73.84(3) no
P2 K2 O7 '3 544' . '3 544' 26.92(3) no
P2 K2 Ti2 '3 544' . . 96.688(18) no
P2 K2 K1 '3 544' . '3 544' 53.376(16) no
P2 K2 Sr1a '3 544' . '3 544' 54.28(9) no
P2 K2 Sr1b '3 544' . '3 544' 53.65(16) no
P2 K2 P1 '3 544' . '3 544' 90.50(2) no
P2 K2 O2 '3 544' . '3 544' 87.93(3) no
P2 K2 O8 '3 544' . '3 544' 26.8(3) no
P2 K2 K1 '3 544' . '3 554' 103.67(2) no
P2 K2 Sr1a '3 544' . '3 554' 107.62(12) no
P2 K2 Sr1b '3 544' . '3 554' 115.7(2) no
P2 K2 Ti2 '3 544' . '3 544' 52.745(17) no
P2 K2 Cr2 '3 544' . '3 544' 54.40(7) no
P2 K2 O3 '3 544' . '3 544' 81.63(3) no
P2 K2 O4 '3 544' . '4 465' 126.59(3) no
P2 K2 O12 '3 544' . '3 544' 60.60(3) no
P2 K2 K1 '3 544' . '4 455' 133.92(3) no
P2 K2 Sr1a '3 544' . '4 455' 131.29(10) no
P2 K2 Ti1 '3 544' . '4 455' 109.24(2) no
P2 K2 Cr1 '3 544' . '4 455' 108.04(9) no
P2 K2 O1 '3 544' . '4 455' 94.98(3) no
P2 K2 O5 '3 544' . '2 564' 143.05(3) no
O11 K2 O7 . . '3 544' 81.28(4) no
O11 K2 Ti2 . . . 24.62(2) no
O11 K2 K1 . . '3 544' 124.82(3) no
O11 K2 Sr1a . . '3 544' 127.07(10) no
O11 K2 Sr1b . . '3 544' 127.27(16) no
O11 K2 P1 . . '3 544' 133.00(4) no
O11 K2 O2 . . '3 544' 153.01(4) no
O11 K2 O8 . . '3 544' 89.79(13) no
O11 K2 K1 . . '3 554' 77.20(3) no
O11 K2 Sr1a . . '3 554' 76.75(12) no
O11 K2 Sr1b . . '3 554' 69.2(2) no
O11 K2 Ti2 . . '3 544' 85.63(3) no
O11 K2 Cr2 . . '3 544' 81.04(7) no
O11 K2 O3 . . '3 544' 107.96(4) no
O11 K2 O4 . . '4 465' 55.23(3) no
O11 K2 O12 . . '3 544' 55.51(4) no
O11 K2 K1 . . '4 455' 114.50(4) no
O11 K2 Sr1a . . '4 455' 109.45(11) no
O11 K2 Ti1 . . '4 455' 173.80(4) no
O11 K2 Cr1 . . '4 455' 169.53(12) no
O11 K2 O1 . . '4 455' 139.66(5) no
O11 K2 O5 . . '2 564' 143.08(4) no
O7 K2 Ti2 '3 544' . . 97.58(3) no
O7 K2 K1 '3 544' . '3 544' 59.64(3) no
O7 K2 Sr1a '3 544' . '3 544' 57.86(10) no
O7 K2 Sr1b '3 544' . '3 544' 50.17(17) no
O7 K2 P1 '3 544' . '3 544' 104.39(3) no
O7 K2 O2 '3 544' . '3 544' 91.46(4) no
O7 K2 O8 '3 544' . '3 544' 49.0(3) no
O7 K2 K1 '3 544' . '3 554' 130.46(3) no
O7 K2 Sr1a '3 544' . '3 554' 134.27(12) no
O7 K2 Sr1b '3 544' . '3 554' 140.3(2) no
O7 K2 Ti2 '3 544' . '3 544' 78.43(3) no
O7 K2 Cr2 '3 544' . '3 544' 80.75(7) no
O7 K2 O3 '3 544' . '3 544' 103.88(4) no
O7 K2 O4 '3 544' . '4 465' 120.20(4) no
O7 K2 O12 '3 544' . '3 544' 86.41(4) no
O7 K2 K1 '3 544' . '4 455' 107.10(3) no
O7 K2 Sr1a '3 544' . '4 455' 104.37(10) no
O7 K2 Ti1 '3 544' . '4 455' 99.10(3) no
O7 K2 Cr1 '3 544' . '4 455' 95.95(9) no
O7 K2 O1 '3 544' . '4 455' 73.75(4) no
O7 K2 O5 '3 544' . '2 564' 131.37(4) no
Ti2 K2 K1 . . '3 544' 149.238(18) no
Ti2 K2 Sr1a . . '3 544' 150.92(9) no
Ti2 K2 Sr1b . . '3 544' 147.58(16) no
Ti2 K2 P1 . . '3 544' 143.66(3) no
Ti2 K2 O2 . . '3 544' 168.20(4) no
Ti2 K2 O8 . . '3 544' 114.41(13) no
Ti2 K2 K1 . . '3 554' 80.03(2) no
Ti2 K2 Sr1a . . '3 554' 77.76(12) no
Ti2 K2 Sr1b . . '3 554' 65.4(2) no
Ti2 K2 Ti2 . . '3 544' 106.92(2) no
Ti2 K2 Cr2 . . '3 544' 101.78(7) no
Ti2 K2 O3 . . '3 544' 121.34(3) no
Ti2 K2 O4 . . '4 465' 30.796(17) no
Ti2 K2 O12 . . '3 544' 74.83(3) no
Ti2 K2 K1 . . '4 455' 92.08(2) no
Ti2 K2 Sr1a . . '4 455' 87.60(10) no
Ti2 K2 Ti1 . . '4 455' 150.20(2) no
Ti2 K2 Cr1 . . '4 455' 148.34(11) no
Ti2 K2 O1 . . '4 455' 129.92(4) no
Ti2 K2 O5 . . '2 564' 119.94(3) no
K1 K2 Sr1a '3 544' . '3 544' 4.89(10) no
K1 K2 Sr1b '3 544' . '3 544' 17.71(18) no
K1 K2 P1 '3 544' . '3 544' 45.269(14) no
K1 K2 O2 '3 544' . '3 544' 34.68(3) no
K1 K2 O8 '3 544' . '3 544' 35.38(9) no
K1 K2 K1 '3 544' . '3 554' 98.83(2) no
K1 K2 Sr1a '3 544' . '3 554' 102.75(12) no
K1 K2 Sr1b '3 544' . '3 554' 117.6(2) no
K1 K2 Ti2 '3 544' . '3 544' 51.654(14) no
K1 K2 Cr2 '3 544' . '3 544' 57.10(6) no
K1 K2 O3 '3 544' . '3 544' 54.43(2) no
K1 K2 O4 '3 544' . '4 465' 179.74(7) no
K1 K2 O12 '3 544' . '3 544' 82.81(3) no
K1 K2 K1 '3 544' . '4 455' 113.39(2) no
K1 K2 Sr1a '3 544' . '4 455' 116.55(9) no
K1 K2 Ti1 '3 544' . '4 455' 59.821(16) no
K1 K2 Cr1 '3 544' . '4 455' 60.63(10) no
K1 K2 O1 '3 544' . '4 455' 67.11(3) no
K1 K2 O5 '3 544' . '2 564' 90.63(3) no
Sr1a K2 Sr1b '3 544' . '3 544' 13.0(2) no
Sr1a K2 P1 '3 544' . '3 544' 48.03(10) no
Sr1a K2 O2 '3 544' . '3 544' 34.70(10) no
Sr1a K2 O8 '3 544' . '3 544' 38.56(11) no
Sr1a K2 K1 '3 544' . '3 554' 103.44(10) no
Sr1a K2 Sr1a '3 544' . '3 554' 107.29(16) no
Sr1a K2 Sr1b '3 544' . '3 554' 122.1(3) no
Sr1a K2 Ti2 '3 544' . '3 544' 56.42(10) no
Sr1a K2 Cr2 '3 544' . '3 544' 61.86(12) no
Sr1a K2 O3 '3 544' . '3 544' 58.82(10) no
Sr1a K2 O4 '3 544' . '4 465' 174.86(10) no
Sr1a K2 O12 '3 544' . '3 544' 87.32(10) no
Sr1a K2 K1 '3 544' . '4 455' 109.11(10) no
Sr1a K2 Sr1a '3 544' . '4 455' 112.08(13) no
Sr1a K2 Ti1 '3 544' . '4 455' 57.19(9) no
Sr1a K2 Cr1 '3 544' . '4 455' 57.60(13) no
Sr1a K2 O1 '3 544' . '4 455' 62.44(10) no
Sr1a K2 O5 '3 544' . '2 564' 89.13(10) no
Sr1b K2 P1 '3 544' . '3 544' 59.18(18) no
Sr1b K2 O2 '3 544' . '3 544' 41.45(17) no
Sr1b K2 O8 '3 544' . '3 544' 45.03(18) no
Sr1b K2 K1 '3 544' . '3 554' 116.48(18) no
Sr1b K2 Sr1a '3 544' . '3 554' 120.3(2) no
Sr1b K2 Sr1b '3 544' . '3 554' 135.2(3) no
Sr1b K2 Ti2 '3 544' . '3 544' 67.68(17) no
Sr1b K2 Cr2 '3 544' . '3 544' 73.00(18) no
Sr1b K2 O3 '3 544' . '3 544' 71.80(18) no
Sr1b K2 O4 '3 544' . '4 465' 162.03(18) no
Sr1b K2 O12 '3 544' . '3 544' 96.95(17) no
Sr1b K2 K1 '3 544' . '4 455' 100.22(17) no
Sr1b K2 Sr1a '3 544' . '4 455' 102.36(19) no
Sr1b K2 Ti1 '3 544' . '4 455' 55.59(16) no
Sr1b K2 Cr1 '3 544' . '4 455' 54.65(18) no
Sr1b K2 O1 '3 544' . '4 455' 52.41(17) no
Sr1b K2 O5 '3 544' . '2 564' 89.60(16) no
P1 K2 O2 '3 544' . '3 544' 24.93(3) no
P1 K2 O8 '3 544' . '3 544' 64.1(3) no
P1 K2 K1 '3 544' . '3 554' 63.67(2) no
P1 K2 Sr1a '3 544' . '3 554' 66.15(12) no
P1 K2 Sr1b '3 544' . '3 554' 79.4(2) no
P1 K2 Ti2 '3 544' . '3 544' 51.608(16) no
P1 K2 Cr2 '3 544' . '3 544' 54.96(7) no
P1 K2 O3 '3 544' . '3 544' 25.04(2) no
P1 K2 O4 '3 544' . '4 465' 134.93(3) no
P1 K2 O12 '3 544' . '3 544' 78.02(3) no
P1 K2 K1 '3 544' . '4 455' 108.23(2) no
P1 K2 Sr1a '3 544' . '4 455' 113.81(11) no
P1 K2 Ti1 '3 544' . '4 455' 52.988(16) no
P1 K2 Cr1 '3 544' . '4 455' 57.45(11) no
P1 K2 O1 '3 544' . '4 455' 84.47(3) no
P1 K2 O5 '3 544' . '2 564' 63.50(3) no
O2 K2 O8 '3 544' . '3 544' 66.4(2) no
O2 K2 K1 '3 544' . '3 554' 88.33(3) no
O2 K2 Sr1a '3 544' . '3 554' 90.50(12) no
O2 K2 Sr1b '3 544' . '3 554' 102.9(2) no
O2 K2 Ti2 '3 544' . '3 544' 67.42(3) no
O2 K2 Cr2 '3 544' . '3 544' 72.12(7) no
O2 K2 O3 '3 544' . '3 544' 48.48(3) no
O2 K2 O4 '3 544' . '4 465' 145.38(3) no
O2 K2 O12 '3 544' . '3 544' 98.31(4) no
O2 K2 K1 '3 544' . '4 455' 92.49(3) no
O2 K2 Sr1a '3 544' . '4 455' 97.53(10) no
O2 K2 Ti1 '3 544' . '4 455' 33.11(2) no
O2 K2 Cr1 '3 544' . '4 455' 36.49(11) no
O2 K2 O1 '3 544' . '4 455' 60.04(4) no
O2 K2 O5 '3 544' . '2 564' 57.20(3) no
O8 K2 K1 '3 544' . '3 554' 86.7(3) no
O8 K2 Sr1a '3 544' . '3 554' 91.1(3) no
O8 K2 Sr1b '3 544' . '3 554' 103.5(4) no
O8 K2 Ti2 '3 544' . '3 544' 30.8(3) no
O8 K2 Cr2 '3 544' . '3 544' 34.5(3) no
O8 K2 O3 '3 544' . '3 544' 55.6(3) no
O8 K2 O4 '3 544' . '4 465' 144.71(9) no
O8 K2 O12 '3 544' . '3 544' 52.93(14) no
O8 K2 K1 '3 544' . '4 455' 144.54(14) no
O8 K2 Sr1a '3 544' . '4 455' 145.4(2) no
O8 K2 Ti1 '3 544' . '4 455' 95.12(11) no
O8 K2 Cr1 '3 544' . '4 455' 96.00(13) no
O8 K2 O1 '3 544' . '4 455' 96.79(12) no
O8 K2 O5 '3 544' . '2 564' 123.5(2) no
K1 K2 Sr1a '3 554' . '3 554' 4.43(12) no
K1 K2 Sr1b '3 554' . '3 554' 18.9(2) no
K1 K2 Ti2 '3 554' . '3 544' 56.040(17) no
K1 K2 Cr2 '3 554' . '3 544' 52.26(6) no
K1 K2 O3 '3 554' . '3 544' 44.96(2) no
K1 K2 O4 '3 554' . '4 465' 81.43(3) no
K1 K2 O12 '3 554' . '3 544' 44.85(3) no
K1 K2 K1 '3 554' . '4 455' 122.40(2) no
K1 K2 Sr1a '3 554' . '4 455' 124.76(9) no
K1 K2 Ti1 '3 554' . '4 455' 106.81(2) no
K1 K2 Cr1 '3 554' . '4 455' 111.76(11) no
K1 K2 O1 '3 554' . '4 455' 142.71(4) no
K1 K2 O5 '3 554' . '2 564' 88.41(3) no
Sr1a K2 Sr1b '3 554' . '3 554' 14.9(3) no
Sr1a K2 Ti2 '3 554' . '3 544' 60.46(12) no
Sr1a K2 Cr2 '3 554' . '3 544' 56.65(13) no
Sr1a K2 O3 '3 554' . '3 544' 48.59(12) no
Sr1a K2 O4 '3 554' . '4 465' 77.50(12) no
Sr1a K2 O12 '3 554' . '3 544' 48.17(12) no
Sr1a K2 K1 '3 554' . '4 455' 118.45(12) no
Sr1a K2 Sr1a '3 554' . '4 455' 120.62(15) no
Sr1a K2 Ti1 '3 554' . '4 455' 106.87(12) no
Sr1a K2 Cr1 '3 554' . '4 455' 111.74(16) no
Sr1a K2 O1 '3 554' . '4 455' 142.40(12) no
Sr1a K2 O5 '3 554' . '2 564' 86.34(12) no
Sr1b K2 Ti2 '3 554' . '3 544' 73.5(2) no
Sr1b K2 Cr2 '3 554' . '3 544' 69.2(2) no
Sr1b K2 O3 '3 554' . '3 544' 63.4(2) no
Sr1b K2 O4 '3 554' . '4 465' 62.6(2) no
Sr1b K2 O12 '3 554' . '3 544' 55.2(2) no
Sr1b K2 K1 '3 554' . '4 455' 109.0(2) no
Sr1b K2 Sr1a '3 554' . '4 455' 110.1(2) no
Sr1b K2 Ti1 '3 554' . '4 455' 113.2(2) no
Sr1b K2 Cr1 '3 554' . '4 455' 117.6(2) no
Sr1b K2 O1 '3 554' . '4 455' 145.1(2) no
Sr1b K2 O5 '3 554' . '2 564' 86.3(2) no
Ti2 K2 Cr2 '3 544' . '3 544' 5.47(6) no
Ti2 K2 O3 '3 544' . '3 544' 31.768(19) no
Ti2 K2 O4 '3 544' . '4 465' 128.57(3) no
Ti2 K2 O12 '3 544' . '3 544' 32.33(3) no
Ti2 K2 K1 '3 544' . '4 455' 159.53(2) no
Ti2 K2 Sr1a '3 544' . '4 455' 164.87(10) no
Ti2 K2 Ti1 '3 544' . '4 455' 100.52(2) no
Ti2 K2 Cr1 '3 544' . '4 455' 103.78(11) no
Ti2 K2 O1 '3 544' . '4 455' 118.67(3) no
Ti2 K2 O5 '3 544' . '2 564' 114.21(4) no
Cr2 K2 O3 '3 544' . '3 544' 33.34(7) no
Cr2 K2 O4 '3 544' . '4 465' 123.12(7) no
Cr2 K2 O12 '3 544' . '3 544' 27.03(7) no
Cr2 K2 K1 '3 544' . '4 455' 163.15(7) no
Cr2 K2 Sr1a '3 544' . '4 455' 168.76(13) no
Cr2 K2 Ti1 '3 544' . '4 455' 105.14(7) no
Cr2 K2 Cr1 '3 544' . '4 455' 108.59(13) no
Cr2 K2 O1 '3 544' . '4 455' 124.13(7) no
Cr2 K2 O5 '3 544' . '2 564' 116.42(8) no
O3 K2 O4 '3 544' . '4 465' 125.83(3) no
O3 K2 O12 '3 544' . '3 544' 53.34(3) no
O3 K2 K1 '3 544' . '4 455' 130.18(3) no
O3 K2 Sr1a '3 544' . '4 455' 135.73(11) no
O3 K2 Ti1 '3 544' . '4 455' 78.01(3) no
O3 K2 Cr1 '3 544' . '4 455' 82.50(11) no
O3 K2 O1 '3 544' . '4 455' 108.49(4) no
O3 K2 O5 '3 544' . '2 564' 83.09(3) no
O4 K2 O12 '4 465' . '3 544' 97.39(3) no
O4 K2 K1 '4 465' . '4 455' 66.43(2) no
O4 K2 Sr1a '4 465' . '4 455' 63.26(9) no
O4 K2 Ti1 '4 465' . '4 455' 120.10(2) no
O4 K2 Cr1 '4 465' . '4 455' 119.27(10) no
O4 K2 O1 '4 465' . '4 455' 112.67(4) no
O4 K2 O5 '4 465' . '2 564' 89.37(3) no
O12 K2 K1 '3 544' . '4 455' 162.53(3) no
O12 K2 Sr1a '3 544' . '4 455' 160.58(9) no
O12 K2 Ti1 '3 544' . '4 455' 130.65(4) no
O12 K2 Cr1 '3 544' . '4 455' 134.64(12) no
O12 K2 O1 '3 544' . '4 455' 149.36(4) no
O12 K2 O5 '3 544' . '2 564' 130.24(4) no
K1 K2 Sr1a '4 455' . '4 455' 5.61(11) no
K1 K2 Ti1 '4 455' . '4 455' 59.416(18) no
K1 K2 Cr1 '4 455' . '4 455' 56.52(11) no
K1 K2 O1 '4 455' . '4 455' 47.92(3) no
K1 K2 O5 '4 455' . '2 564' 47.22(3) no
Sr1a K2 Ti1 '4 455' . '4 455' 64.41(10) no
Sr1a K2 Cr1 '4 455' . '4 455' 61.30(15) no
Sr1a K2 O1 '4 455' . '4 455' 49.99(9) no
Sr1a K2 O5 '4 455' . '2 564' 52.70(11) no
Ti1 K2 Cr1 '4 455' . '4 455' 5.00(11) no
Ti1 K2 O1 '4 455' . '4 455' 35.95(3) no
Ti1 K2 O5 '4 455' . '2 564' 34.32(2) no
Cr1 K2 O1 '4 455' . '4 455' 30.98(11) no
Cr1 K2 O5 '4 455' . '2 564' 36.39(9) no
O1 K2 O5 '4 455' . '2 564' 58.78(4) no
K1 Sr2a Sr1a . . . 3.12(10) no
K1 Sr2a K2 . . . 119.9(11) no
K1 Sr2a Sr2b . . . 45.6(7) no
K1 Sr2a Ti1 . . . 55.67(10) no
K1 Sr2a P2 . . '3 544' 54.39(10) no
K1 Sr2a O11 . . . 45.88(12) no
K1 Sr2a O7 . . '3 544' 47.44(12) no
K1 Sr2a Ti2 . . . 56.77(11) no
K1 Sr2a Sr1a . . '3 544' 100.95(17) no
K1 Sr2a Sr1b . . '3 544' 95.3(2) no
K1 Sr2a K1 . . '3 554' 115.73(17) no
K1 Sr2a Sr1a . . '3 554' 116.8(2) no
K1 Sr2a Sr1b . . '3 554' 113.2(3) no
K1 Sr2a O4 . . '4 465' 83.69(18) no
K1 Sr2a K1 . . '4 455' 110.6(2) no
K1 Sr2a Sr1a . . '4 455' 104.6(2) no
K1 Sr2a Sr1b . . '4 455' 94.7(2) no
K1 Sr2a Ti1 . . '4 455' 139.5(2) no
K1 Sr2a Cr1 . . '4 455' 135.6(2) no
K1 Sr2a O1 . . '4 455' 107.4(2) no
K1 Sr2a O5 . . '2 564' 160.7(3) no
Sr1a Sr2a K2 . . . 123.0(11) no
Sr1a Sr2a Sr2b . . . 42.5(8) no
Sr1a Sr2a Ti1 . . . 58.48(14) no
Sr1a Sr2a P2 . . '3 544' 56.81(14) no
Sr1a Sr2a O11 . . . 47.44(15) no
Sr1a Sr2a O7 . . '3 544' 48.48(14) no
Sr1a Sr2a Ti2 . . . 56.64(13) no
Sr1a Sr2a Sr1a . . '3 544' 102.38(19) no
Sr1a Sr2a Sr1b . . '3 544' 96.2(2) no
Sr1a Sr2a K1 . . '3 554' 118.15(19) no
Sr1a Sr2a Sr1a . . '3 554' 119.1(2) no
Sr1a Sr2a Sr1b . . '3 554' 114.9(3) no
Sr1a Sr2a O4 . . '4 465' 82.5(2) no
Sr1a Sr2a K1 . . '4 455' 107.5(2) no
Sr1a Sr2a Sr1a . . '4 455' 101.5(2) no
Sr1a Sr2a Sr1b . . '4 455' 91.6(2) no
Sr1a Sr2a Ti1 . . '4 455' 138.4(2) no
Sr1a Sr2a Cr1 . . '4 455' 134.3(2) no
Sr1a Sr2a O1 . . '4 455' 105.7(2) no
Sr1a Sr2a O5 . . '2 564' 157.7(3) no
K2 Sr2a Sr2b . . . 162.7(15) no
K2 Sr2a Ti1 . . . 72.9(10) no
K2 Sr2a P2 . . '3 544' 71.2(10) no
K2 Sr2a O11 . . . 98.7(11) no
K2 Sr2a O7 . . '3 544' 91.8(10) no
K2 Sr2a Ti2 . . . 116.5(11) no
K2 Sr2a Sr1a . . '3 544' 51.9(9) no
K2 Sr2a Sr1b . . '3 544' 63.8(10) no
K2 Sr2a K1 . . '3 554' 43.2(9) no
K2 Sr2a Sr1a . . '3 554' 46.4(9) no
K2 Sr2a Sr1b . . '3 554' 59.0(10) no
K2 Sr2a O4 . . '4 465' 122.3(11) no
K2 Sr2a K1 . . '4 455' 128.1(11) no
K2 Sr2a Sr1a . . '4 455' 134.3(11) no
K2 Sr2a Sr1b . . '4 455' 144.5(11) no
K2 Sr2a Ti1 . . '4 455' 72.7(10) no
K2 Sr2a Cr1 . . '4 455' 76.6(10) no
K2 Sr2a O1 . . '4 455' 99.3(10) no
K2 Sr2a O5 . . '2 564' 77.8(10) no
Sr2b Sr2a Ti1 . . . 98.1(8) no
Sr2b Sr2a P2 . . '3 544' 91.6(7) no
Sr2b Sr2a O11 . . . 76.8(7) no
Sr2b Sr2a O7 . . '3 544' 71.2(7) no
Sr2b Sr2a Ti2 . . . 66.2(6) no
Sr2b Sr2a Sr1a . . '3 544' 116.1(6) no
Sr2b Sr2a Sr1b . . '3 544' 104.6(6) no
Sr2b Sr2a K1 . . '3 554' 144.8(7) no
Sr2b Sr2a Sr1a . . '3 554' 142.8(7) no
Sr2b Sr2a Sr1b . . '3 554' 131.0(7) no
Sr2b Sr2a O4 . . '4 465' 70.0(6) no
Sr2b Sr2a K1 . . '4 455' 65.0(8) no
Sr2b Sr2a Sr1a . . '4 455' 59.1(8) no
Sr2b Sr2a Sr1b . . '4 455' 49.2(8) no
Sr2b Sr2a Ti1 . . '4 455' 111.8(7) no
Sr2b Sr2a Cr1 . . '4 455' 107.4(7) no
Sr2b Sr2a O1 . . '4 455' 80.1(7) no
Sr2b Sr2a O5 . . '2 564' 115.5(8) no
Ti1 Sr2a P2 . . '3 544' 53.06(10) no
Ti1 Sr2a O11 . . . 28.61(9) no
Ti1 Sr2a O7 . . '3 544' 72.69(16) no
Ti1 Sr2a Ti2 . . . 54.89(10) no
Ti1 Sr2a Sr1a . . '3 544' 95.01(18) no
Ti1 Sr2a Sr1b . . '3 544' 100.6(2) no
Ti1 Sr2a K1 . . '3 554' 61.21(12) no
Ti1 Sr2a Sr1a . . '3 554' 63.13(16) no
Ti1 Sr2a Sr1b . . '3 554' 64.1(2) no
Ti1 Sr2a O4 . . '4 465' 84.25(17) no
Ti1 Sr2a K1 . . '4 455' 154.7(2) no
Ti1 Sr2a Sr1a . . '4 455' 149.4(3) no
Ti1 Sr2a Sr1b . . '4 455' 140.4(3) no
Ti1 Sr2a Ti1 . . '4 455' 143.8(2) no
Ti1 Sr2a Cr1 . . '4 455' 146.6(3) no
Ti1 Sr2a O1 . . '4 455' 147.3(3) no
Ti1 Sr2a O5 . . '2 564' 143.1(3) no
P2 Sr2a O11 '3 544' . . 72.96(17) no
P2 Sr2a O7 '3 544' . '3 544' 25.54(7) no
P2 Sr2a Ti2 '3 544' . . 98.52(18) no
P2 Sr2a Sr1a '3 544' . '3 544' 51.21(13) no
P2 Sr2a Sr1b '3 544' . '3 544' 51.44(18) no
P2 Sr2a K1 '3 544' . '3 554' 96.14(18) no
P2 Sr2a Sr1a '3 544' . '3 554' 99.7(2) no
P2 Sr2a Sr1b '3 544' . '3 554' 107.9(3) no
P2 Sr2a O4 '3 544' . '4 465' 131.2(2) no
P2 Sr2a K1 '3 544' . '4 455' 140.4(2) no
P2 Sr2a Sr1a '3 544' . '4 455' 138.5(2) no
P2 Sr2a Sr1b '3 544' . '4 455' 133.5(3) no
P2 Sr2a Ti1 '3 544' . '4 455' 104.65(19) no
P2 Sr2a Cr1 '3 544' . '4 455' 104.0(2) no
P2 Sr2a O1 '3 544' . '4 455' 94.2(2) no
P2 Sr2a O5 '3 544' . '2 564' 134.7(3) no
O11 Sr2a O7 . . '3 544' 83.7(2) no
O11 Sr2a Ti2 . . . 27.24(8) no
O11 Sr2a Sr1a . . '3 544' 121.5(2) no
O11 Sr2a Sr1b . . '3 544' 124.3(3) no
O11 Sr2a K1 . . '3 554' 72.85(17) no
O11 Sr2a Sr1a . . '3 554' 72.9(2) no
O11 Sr2a Sr1b . . '3 554' 67.4(3) no
O11 Sr2a O4 . . '4 465' 59.14(15) no
O11 Sr2a K1 . . '4 455' 126.2(3) no
O11 Sr2a Sr1a . . '4 455' 120.8(3) no
O11 Sr2a Sr1b . . '4 455' 112.2(3) no
O11 Sr2a Ti1 . . '4 455' 171.3(3) no
O11 Sr2a Cr1 . . '4 455' 175.1(3) no
O11 Sr2a O1 . . '4 455' 153.1(3) no
O11 Sr2a O5 . . '2 564' 145.2(3) no
O7 Sr2a Ti2 '3 544' . . 103.0(2) no
O7 Sr2a Sr1a '3 544' . '3 544' 54.19(15) no
O7 Sr2a Sr1b '3 544' . '3 544' 47.9(2) no
O7 Sr2a K1 '3 544' . '3 554' 121.7(2) no
O7 Sr2a Sr1a '3 544' . '3 554' 125.3(3) no
O7 Sr2a Sr1b '3 544' . '3 554' 133.0(4) no
O7 Sr2a O4 '3 544' . '4 465' 130.9(3) no
O7 Sr2a K1 '3 544' . '4 455' 115.4(2) no
O7 Sr2a Sr1a '3 544' . '4 455' 113.0(3) no
O7 Sr2a Sr1b '3 544' . '4 455' 108.1(3) no
O7 Sr2a Ti1 '3 544' . '4 455' 97.6(2) no
O7 Sr2a Cr1 '3 544' . '4 455' 95.2(2) no
O7 Sr2a O1 '3 544' . '4 455' 75.91(19) no
O7 Sr2a O5 '3 544' . '2 564' 130.7(3) no
Ti2 Sr2a Sr1a . . '3 544' 148.7(2) no
Ti2 Sr2a Sr1b . . '3 544' 149.4(3) no
Ti2 Sr2a K1 . . '3 554' 78.71(14) no
Ti2 Sr2a Sr1a . . '3 554' 77.03(18) no
Ti2 Sr2a Sr1b . . '3 554' 66.7(3) no
Ti2 Sr2a O4 . . '4 465' 32.69(8) no
Ti2 Sr2a K1 . . '4 455' 100.0(2) no
Ti2 Sr2a Sr1a . . '4 455' 95.3(2) no
Ti2 Sr2a Sr1b . . '4 455' 87.9(2) no
Ti2 Sr2a Ti1 . . '4 455' 156.8(2) no
Ti2 Sr2a Cr1 . . '4 455' 156.8(3) no
Ti2 Sr2a O1 . . '4 455' 144.1(3) no
Ti2 Sr2a O5 . . '2 564' 124.9(2) no
Sr1a Sr2a Sr1b '3 544' . '3 544' 12.0(2) no
Sr1a Sr2a K1 '3 544' . '3 554' 95.02(19) no
Sr1a Sr2a Sr1a '3 544' . '3 554' 98.2(2) no
Sr1a Sr2a Sr1b '3 544' . '3 554' 110.9(3) no
Sr1a Sr2a O4 '3 544' . '4 465' 173.9(3) no
Sr1a Sr2a K1 '3 544' . '4 455' 109.14(19) no
Sr1a Sr2a Sr1a '3 544' . '4 455' 112.8(2) no
Sr1a Sr2a Sr1b '3 544' . '4 455' 118.0(2) no
Sr1a Sr2a Ti1 '3 544' . '4 455' 54.23(13) no
Sr1a Sr2a Cr1 '3 544' . '4 455' 54.55(17) no
Sr1a Sr2a O1 '3 544' . '4 455' 58.32(17) no
Sr1a Sr2a O5 '3 544' . '2 564' 83.7(2) no
Sr1b Sr2a K1 '3 544' . '3 554' 107.0(3) no
Sr1b Sr2a Sr1a '3 544' . '3 554' 110.2(3) no
Sr1b Sr2a Sr1b '3 544' . '3 554' 122.9(4) no
Sr1b Sr2a O4 '3 544' . '4 465' 173.3(3) no
Sr1b Sr2a K1 '3 544' . '4 455' 101.8(2) no
Sr1b Sr2a Sr1a '3 544' . '4 455' 104.6(2) no
Sr1b Sr2a Sr1b '3 544' . '4 455' 108.4(3) no
Sr1b Sr2a Ti1 '3 544' . '4 455' 53.46(18) no
Sr1b Sr2a Cr1 '3 544' . '4 455' 52.6(2) no
Sr1b Sr2a O1 '3 544' . '4 455' 49.7(2) no
Sr1b Sr2a O5 '3 544' . '2 564' 85.6(2) no
K1 Sr2a Sr1a '3 554' . '3 554' 3.80(11) no
K1 Sr2a Sr1b '3 554' . '3 554' 16.1(2) no
K1 Sr2a O4 '3 554' . '4 465' 79.27(16) no
K1 Sr2a K1 '3 554' . '4 455' 121.70(19) no
K1 Sr2a Sr1a '3 554' . '4 455' 125.0(2) no
K1 Sr2a Sr1b '3 554' . '4 455' 130.1(2) no
K1 Sr2a Ti1 '3 554' . '4 455' 99.33(18) no
K1 Sr2a Cr1 '3 554' . '4 455' 103.9(2) no
K1 Sr2a O1 '3 554' . '4 455' 133.1(3) no
K1 Sr2a O5 '3 554' . '2 564' 82.13(18) no
Sr1a Sr2a Sr1b '3 554' . '3 554' 12.7(3) no
Sr1a Sr2a O4 '3 554' . '4 465' 76.0(2) no
Sr1a Sr2a K1 '3 554' . '4 455' 118.4(2) no
Sr1a Sr2a Sr1a '3 554' . '4 455' 121.5(2) no
Sr1a Sr2a Sr1b '3 554' . '4 455' 126.4(3) no
Sr1a Sr2a Ti1 '3 554' . '4 455' 99.5(2) no
Sr1a Sr2a Cr1 '3 554' . '4 455' 104.1(2) no
Sr1a Sr2a O1 '3 554' . '4 455' 133.5(3) no
Sr1a Sr2a O5 '3 554' . '2 564' 80.5(2) no
Sr1b Sr2a O4 '3 554' . '4 465' 63.3(3) no
Sr1b Sr2a K1 '3 554' . '4 455' 111.6(3) no
Sr1b Sr2a Sr1a '3 554' . '4 455' 113.6(3) no
Sr1b Sr2a Sr1b '3 554' . '4 455' 116.7(3) no
Sr1b Sr2a Ti1 '3 554' . '4 455' 106.1(3) no
Sr1b Sr2a Cr1 '3 554' . '4 455' 110.5(3) no
Sr1b Sr2a O1 '3 554' . '4 455' 139.4(4) no
Sr1b Sr2a O5 '3 554' . '2 564' 81.8(3) no
O4 Sr2a K1 '4 465' . '4 455' 72.53(17) no
O4 Sr2a Sr1a '4 465' . '4 455' 69.38(19) no
O4 Sr2a Sr1b '4 465' . '4 455' 65.2(2) no
O4 Sr2a Ti1 '4 465' . '4 455' 124.1(2) no
O4 Sr2a Cr1 '4 465' . '4 455' 124.4(3) no
O4 Sr2a O1 '4 465' . '4 455' 124.3(3) no
O4 Sr2a O5 '4 465' . '2 564' 93.2(2) no
K1 Sr2a Sr1a '4 455' . '4 455' 6.21(12) no
K1 Sr2a Sr1b '4 455' . '4 455' 16.42(16) no
K1 Sr2a Ti1 '4 455' . '4 455' 61.05(12) no
K1 Sr2a Cr1 '4 455' . '4 455' 58.62(16) no
K1 Sr2a O1 '4 455' . '4 455' 52.26(14) no
K1 Sr2a O5 '4 455' . '2 564' 50.72(12) no
Sr1a Sr2a Sr1b '4 455' . '4 455' 10.2(2) no
Sr1a Sr2a Ti1 '4 455' . '4 455' 66.65(17) no
Sr1a Sr2a Cr1 '4 455' . '4 455' 64.0(2) no
Sr1a Sr2a O1 '4 455' . '4 455' 54.98(17) no
Sr1a Sr2a O5 '4 455' . '2 564' 56.80(18) no
Sr1b Sr2a Ti1 '4 455' . '4 455' 75.7(2) no
Sr1b Sr2a Cr1 '4 455' . '4 455' 72.7(2) no
Sr1b Sr2a O1 '4 455' . '4 455' 59.7(2) no
Sr1b Sr2a O5 '4 455' . '2 564' 66.9(2) no
Ti1 Sr2a Cr1 '4 455' . '4 455' 4.60(10) no
Ti1 Sr2a O1 '4 455' . '4 455' 34.01(10) no
Ti1 Sr2a O5 '4 455' . '2 564' 33.13(8) no
Cr1 Sr2a O1 '4 455' . '4 455' 29.46(13) no
Cr1 Sr2a O5 '4 455' . '2 564' 35.53(12) no
O1 Sr2a O5 '4 455' . '2 564' 59.04(16) no
K1 Sr2b Sr1a . . . 4.77(13) no
K1 Sr2b Sr1b . . . 16.90(17) no
K1 Sr2b K2 . . . 117.8(6) no
K1 Sr2b Sr2a . . . 121.7(9) no
K1 Sr2b Cr2 . . '1 545' 55.11(18) no
K1 Sr2b O11 . . . 56.4(2) no
K1 Sr2b O12 . . '1 545' 48.09(17) no
K1 Sr2b O7 . . '3 544' 57.6(2) no
K1 Sr2b O8 . . . 48.71(19) no
K1 Sr2b Ti2 . . . 66.1(2) no
K1 Sr2b Sr1b . . '3 544' 98.8(3) no
K1 Sr2b Ti1 . . '3 545' 69.2(2) no
K1 Sr2b Sr1a . . '3 554' 110.9(3) no
K1 Sr2b Sr1b . . '3 554' 111.0(3) no
K1 Sr2b O4 . . '4 465' 100.5(3) no
K1 Sr2b K1 . . '4 455' 140.3(4) no
K1 Sr2b Sr1a . . '4 455' 133.4(4) no
K1 Sr2b Sr1b . . '4 455' 119.5(4) no
K1 Sr2b P1 . . '4 455' 107.4(3) no
K1 Sr2b O1 . . '4 455' 128.2(3) no
K1 Sr2b O2 . . '4 455' 99.6(3) no
K1 Sr2b O6 . . . 74.0(3) no
Sr1a Sr2b Sr1b . . . 12.1(2) no
Sr1a Sr2b K2 . . . 122.6(6) no
Sr1a Sr2b Sr2a . . . 126.5(9) no
Sr1a Sr2b Cr2 . . '1 545' 54.5(2) no
Sr1a Sr2b O11 . . . 59.6(3) no
Sr1a Sr2b O12 . . '1 545' 44.9(2) no
Sr1a Sr2b O7 . . '3 544' 60.0(3) no
Sr1a Sr2b O8 . . . 46.4(2) no
Sr1a Sr2b Ti2 . . . 66.7(2) no
Sr1a Sr2b Sr1b . . '3 544' 101.0(3) no
Sr1a Sr2b Ti1 . . '3 545' 64.9(2) no
Sr1a Sr2b Sr1a . . '3 554' 114.9(3) no
Sr1a Sr2b Sr1b . . '3 554' 114.5(3) no
Sr1a Sr2b O4 . . '4 465' 100.0(3) no
Sr1a Sr2b K1 . . '4 455' 135.6(4) no
Sr1a Sr2b Sr1a . . '4 455' 128.6(4) no
Sr1a Sr2b Sr1b . . '4 455' 114.7(4) no
Sr1a Sr2b P1 . . '4 455' 105.3(3) no
Sr1a Sr2b O1 . . '4 455' 127.6(3) no
Sr1a Sr2b O2 . . '4 455' 95.8(3) no
Sr1a Sr2b O6 . . . 69.3(3) no
Sr1b Sr2b K2 . . . 134.7(6) no
Sr1b Sr2b Sr2a . . . 138.5(9) no
Sr1b Sr2b Cr2 . . '1 545' 55.2(2) no
Sr1b Sr2b O11 . . . 67.5(3) no
Sr1b Sr2b O12 . . '1 545' 38.9(2) no
Sr1b Sr2b O7 . . '3 544' 67.5(3) no
Sr1b Sr2b O8 . . . 41.0(2) no
Sr1b Sr2b Ti2 . . . 68.0(3) no
Sr1b Sr2b Sr1b . . '3 544' 107.2(3) no
Sr1b Sr2b Ti1 . . '3 545' 54.5(2) no
Sr1b Sr2b Sr1a . . '3 554' 124.4(3) no
Sr1b Sr2b Sr1b . . '3 554' 122.6(4) no
Sr1b Sr2b O4 . . '4 465' 97.6(3) no
Sr1b Sr2b K1 . . '4 455' 123.5(3) no
Sr1b Sr2b Sr1a . . '4 455' 116.5(4) no
Sr1b Sr2b Sr1b . . '4 455' 102.6(3) no
Sr1b Sr2b P1 . . '4 455' 100.5(3) no
Sr1b Sr2b O1 . . '4 455' 125.4(3) no
Sr1b Sr2b O2 . . '4 455' 86.6(3) no
Sr1b Sr2b O6 . . . 57.2(3) no
K2 Sr2b Sr2a . . . 4.8(4) no
K2 Sr2b Cr2 . . '1 545' 110.7(5) no
K2 Sr2b O11 . . . 78.7(4) no
K2 Sr2b O12 . . '1 545' 137.9(5) no
K2 Sr2b O7 . . '3 544' 82.1(4) no
K2 Sr2b O8 . . . 132.3(6) no
K2 Sr2b Ti2 . . . 97.8(4) no
K2 Sr2b Sr1b . . '3 544' 59.0(3) no
K2 Sr2b Ti1 . . '3 545' 155.1(5) no
K2 Sr2b Sr1a . . '3 554' 31.4(3) no
K2 Sr2b Sr1b . . '3 554' 39.4(3) no
K2 Sr2b O4 . . '4 465' 91.6(4) no
K2 Sr2b K1 . . '4 455' 101.7(6) no
K2 Sr2b Sr1a . . '4 455' 108.7(6) no
K2 Sr2b Sr1b . . '4 455' 122.6(6) no
K2 Sr2b P1 . . '4 455' 101.1(5) no
K2 Sr2b O1 . . '4 455' 76.1(4) no
K2 Sr2b O2 . . '4 455' 126.6(6) no
K2 Sr2b O6 . . . 165.7(6) no
Sr2a Sr2b Cr2 . . '1 545' 115.0(7) no
Sr2a Sr2b O11 . . . 79.8(7) no
Sr2a Sr2b O12 . . '1 545' 142.3(8) no
Sr2a Sr2b O7 . . '3 544' 86.8(7) no
Sr2a Sr2b O8 . . . 131.8(8) no
Sr2a Sr2b Ti2 . . . 96.8(7) no
Sr2a Sr2b Sr1b . . '3 544' 62.3(6) no
Sr2a Sr2b Ti1 . . '3 545' 156.8(7) no
Sr2a Sr2b Sr1a . . '3 554' 29.2(5) no
Sr2a Sr2b Sr1b . . '3 554' 36.8(5) no
Sr2a Sr2b O4 . . '4 465' 88.0(6) no
Sr2a Sr2b K1 . . '4 455' 98.0(8) no
Sr2a Sr2b Sr1a . . '4 455' 104.9(9) no
Sr2a Sr2b Sr1b . . '4 455' 118.6(9) no
Sr2a Sr2b P1 . . '4 455' 101.8(7) no
Sr2a Sr2b O1 . . '4 455' 76.1(7) no
Sr2a Sr2b O2 . . '4 455' 126.2(8) no
Sr2a Sr2b O6 . . . 161.0(9) no
Cr2 Sr2b O11 '1 545' . . 105.5(4) no
Cr2 Sr2b O12 '1 545' . '1 545' 27.38(11) no
Cr2 Sr2b O7 '1 545' . '3 544' 31.64(13) no
Cr2 Sr2b O8 '1 545' . . 95.4(3) no
Cr2 Sr2b Ti2 '1 545' . . 121.1(4) no
Cr2 Sr2b Sr1b '1 545' . '3 544' 56.1(2) no
Cr2 Sr2b Ti1 '1 545' . '3 545' 51.65(15) no
Cr2 Sr2b Sr1a '1 545' . '3 554' 134.5(3) no
Cr2 Sr2b Sr1b '1 545' . '3 554' 142.0(4) no
Cr2 Sr2b O4 '1 545' . '4 465' 152.4(4) no
Cr2 Sr2b K1 '1 545' . '4 455' 109.9(3) no
Cr2 Sr2b Sr1a '1 545' . '4 455' 108.1(3) no
Cr2 Sr2b Sr1b '1 545' . '4 455' 102.6(3) no
Cr2 Sr2b P1 '1 545' . '4 455' 54.61(15) no
Cr2 Sr2b O1 '1 545' . '4 455' 73.2(2) no
Cr2 Sr2b O2 '1 545' . '4 455' 60.74(17) no
Cr2 Sr2b O6 '1 545' . . 82.4(3) no
O11 Sr2b O12 . . '1 545' 104.5(4) no
O11 Sr2b O7 . . '3 544' 87.2(4) no
O11 Sr2b O8 . . . 55.6(4) no
O11 Sr2b Ti2 . . . 31.41(11) no
O11 Sr2b Sr1b . . '3 544' 112.7(4) no
O11 Sr2b Ti1 . . '3 545' 120.4(4) no
O11 Sr2b Sr1a . . '3 554' 57.2(2) no
O11 Sr2b Sr1b . . '3 554' 55.2(2) no
O11 Sr2b O4 . . '4 465' 61.7(2) no
O11 Sr2b K1 . . '4 455' 141.5(3) no
O11 Sr2b Sr1a . . '4 455' 139.7(3) no
O11 Sr2b Sr1b . . '4 455' 134.6(4) no
O11 Sr2b P1 . . '4 455' 159.1(4) no
O11 Sr2b O1 . . '4 455' 152.2(5) no
O11 Sr2b O2 . . '4 455' 153.4(5) no
O11 Sr2b O6 . . . 103.9(4) no
O12 Sr2b O7 '1 545' . '3 544' 56.6(2) no
O12 Sr2b O8 '1 545' . . 73.3(3) no
O12 Sr2b Ti2 '1 545' . . 105.8(3) no
O12 Sr2b Sr1b '1 545' . '3 544' 82.3(2) no
O12 Sr2b Ti1 '1 545' . '3 545' 28.66(10) no
O12 Sr2b Sr1a '1 545' . '3 554' 155.3(4) no
O12 Sr2b Sr1b '1 545' . '3 554' 158.4(4) no
O12 Sr2b O4 '1 545' . '4 465' 127.5(4) no
O12 Sr2b K1 '1 545' . '4 455' 100.3(3) no
O12 Sr2b Sr1a '1 545' . '4 455' 95.6(3) no
O12 Sr2b Sr1b '1 545' . '4 455' 85.4(3) no
O12 Sr2b P1 '1 545' . '4 455' 61.53(17) no
O12 Sr2b O1 '1 545' . '4 455' 86.9(2) no
O12 Sr2b O2 '1 545' . '4 455' 52.26(16) no
O12 Sr2b O6 '1 545' . . 55.6(2) no
O7 Sr2b O8 '3 544' . . 106.2(4) no
O7 Sr2b Ti2 '3 544' . . 114.4(4) no
O7 Sr2b Sr1b '3 544' . '3 544' 41.2(2) no
O7 Sr2b Ti1 '3 544' . '3 545' 83.1(2) no
O7 Sr2b Sr1a '3 544' . '3 554' 102.9(3) no
O7 Sr2b Sr1b '3 544' . '3 554' 110.4(4) no
O7 Sr2b O4 '3 544' . '4 465' 148.9(5) no
O7 Sr2b K1 '3 544' . '4 455' 131.2(3) no
O7 Sr2b Sr1a '3 544' . '4 455' 132.6(3) no
O7 Sr2b Sr1b '3 544' . '4 455' 131.7(3) no
O7 Sr2b P1 '3 544' . '4 455' 72.20(19) no
O7 Sr2b O1 '3 544' . '4 455' 77.9(2) no
O7 Sr2b O2 '3 544' . '4 455' 88.4(2) no
O7 Sr2b O6 '3 544' . . 111.9(4) no
O8 Sr2b Ti2 . . . 35.3(3) no
O8 Sr2b Sr1b . . '3 544' 147.4(4) no
O8 Sr2b Ti1 . . '3 545' 71.3(4) no
O8 Sr2b Sr1a . . '3 554' 103.3(4) no
O8 Sr2b Sr1b . . '3 554' 96.9(4) no
O8 Sr2b O4 . . '4 465' 57.0(2) no
O8 Sr2b K1 . . '4 455' 105.9(4) no
O8 Sr2b Sr1a . . '4 455' 99.4(4) no
O8 Sr2b Sr1b . . '4 455' 87.1(4) no
O8 Sr2b P1 . . '4 455' 126.4(5) no
O8 Sr2b O1 . . '4 455' 151.4(5) no
O8 Sr2b O2 . . '4 455' 100.9(4) no
O8 Sr2b O6 . . . 48.4(4) no
Ti2 Sr2b Sr1b . . '3 544' 144.0(4) no
Ti2 Sr2b Ti1 . . '3 545' 106.5(3) no
Ti2 Sr2b Sr1a . . '3 554' 67.97(18) no
Ti2 Sr2b Sr1b . . '3 554' 61.6(2) no
Ti2 Sr2b O4 . . '4 465' 36.09(12) no
Ti2 Sr2b K1 . . '4 455' 113.1(3) no
Ti2 Sr2b Sr1a . . '4 455' 109.6(3) no
Ti2 Sr2b Sr1b . . '4 455' 103.2(3) no
Ti2 Sr2b P1 . . '4 455' 160.7(4) no
Ti2 Sr2b O1 . . '4 455' 165.7(4) no
Ti2 Sr2b O2 . . '4 455' 133.2(4) no
Ti2 Sr2b O6 . . . 79.3(2) no
Sr1b Sr2b Ti1 '3 544' . '3 545' 97.1(2) no
Sr1b Sr2b Sr1a '3 544' . '3 554' 89.8(3) no
Sr1b Sr2b Sr1b '3 544' . '3 554' 98.2(3) no
Sr1b Sr2b O4 '3 544' . '4 465' 150.1(4) no
Sr1b Sr2b K1 '3 544' . '4 455' 99.4(3) no
Sr1b Sr2b Sr1a '3 544' . '4 455' 104.3(3) no
Sr1b Sr2b Sr1b '3 544' . '4 455' 112.5(3) no
Sr1b Sr2b P1 '3 544' . '4 455' 52.9(2) no
Sr1b Sr2b O1 '3 544' . '4 455' 42.8(2) no
Sr1b Sr2b O2 '3 544' . '4 455' 79.8(2) no
Sr1b Sr2b O6 '3 544' . . 129.9(3) no
Ti1 Sr2b Sr1a '3 545' . '3 554' 173.0(3) no
Ti1 Sr2b Sr1b '3 545' . '3 554' 164.5(3) no
Ti1 Sr2b O4 '3 545' . '4 465' 111.1(3) no
Ti1 Sr2b K1 '3 545' . '4 455' 73.7(2) no
Ti1 Sr2b Sr1a '3 545' . '4 455' 68.2(2) no
Ti1 Sr2b Sr1b '3 545' . '4 455' 57.0(2) no
Ti1 Sr2b P1 '3 545' . '4 455' 55.12(15) no
Ti1 Sr2b O1 '3 545' . '4 455' 81.3(2) no
Ti1 Sr2b O2 '3 545' . '4 455' 32.99(11) no
Ti1 Sr2b O6 '3 545' . . 33.34(11) no
Sr1a Sr2b Sr1b '3 554' . '3 554' 8.5(2) no
Sr1a Sr2b O4 '3 554' . '4 465' 61.9(2) no
Sr1a Sr2b K1 '3 554' . '4 455' 104.1(3) no
Sr1a Sr2b Sr1a '3 554' . '4 455' 109.1(3) no
Sr1a Sr2b Sr1b '3 554' . '4 455' 119.2(3) no
Sr1a Sr2b P1 '3 554' . '4 455' 129.8(3) no
Sr1a Sr2b O1 '3 554' . '4 455' 103.2(3) no
Sr1a Sr2b O2 '3 554' . '4 455' 149.0(4) no
Sr1a Sr2b O6 '3 554' . . 139.7(3) no
Sr1b Sr2b O4 '3 554' . '4 465' 53.4(2) no
Sr1b Sr2b K1 '3 554' . '4 455' 101.0(3) no
Sr1b Sr2b Sr1a '3 554' . '4 455' 105.2(3) no
Sr1b Sr2b Sr1b '3 554' . '4 455' 113.8(4) no
Sr1b Sr2b P1 '3 554' . '4 455' 135.0(4) no
Sr1b Sr2b O1 '3 554' . '4 455' 108.3(4) no
Sr1b Sr2b O2 '3 554' . '4 455' 149.3(4) no
Sr1b Sr2b O6 '3 554' . . 131.2(3) no
O4 Sr2b K1 '4 465' . '4 455' 79.9(3) no
O4 Sr2b Sr1a '4 465' . '4 455' 78.3(3) no
O4 Sr2b Sr1b '4 465' . '4 455' 76.9(3) no
O4 Sr2b P1 '4 465' . '4 455' 138.8(4) no
O4 Sr2b O1 '4 465' . '4 455' 130.1(5) no
O4 Sr2b O2 '4 465' . '4 455' 118.9(4) no
O4 Sr2b O6 '4 465' . . 77.8(3) no
K1 Sr2b Sr1a '4 455' . '4 455' 7.22(14) no
K1 Sr2b Sr1b '4 455' . '4 455' 21.3(2) no
K1 Sr2b P1 '4 455' . '4 455' 59.3(2) no
K1 Sr2b O1 '4 455' . '4 455' 56.8(2) no
K1 Sr2b O2 '4 455' . '4 455' 50.08(18) no
K1 Sr2b O6 '4 455' . . 67.3(2) no
Sr1a Sr2b Sr1b '4 455' . '4 455' 14.1(2) no
Sr1a Sr2b P1 '4 455' . '4 455' 60.5(2) no
Sr1a Sr2b O1 '4 455' . '4 455' 61.5(3) no
Sr1a Sr2b O2 '4 455' . '4 455' 47.4(2) no
Sr1a Sr2b O6 '4 455' . . 60.1(3) no
Sr1b Sr2b P1 '4 455' . '4 455' 63.1(3) no
Sr1b Sr2b O1 '4 455' . '4 455' 70.6(3) no
Sr1b Sr2b O2 '4 455' . '4 455' 43.3(2) no
Sr1b Sr2b O6 '4 455' . . 46.0(2) no
P1 Sr2b O1 '4 455' . '4 455' 26.75(10) no
P1 Sr2b O2 '4 455' . '4 455' 27.68(9) no
P1 Sr2b O6 '4 455' . . 81.5(3) no
O1 Sr2b O2 '4 455' . '4 455' 50.55(18) no
O1 Sr2b O6 '4 455' . . 103.4(4) no
O2 Sr2b O6 '4 455' . . 54.0(2) no
K1 Ti1 K2 . . . 71.869(19) no
K1 Ti1 Sr2a . . . 66.73(12) no
K1 Ti1 Cr1 . . . 46.7(9) no
K1 Ti1 O1 . . . 50.73(4) no
K1 Ti1 O11 . . . 52.81(4) no
K1 Ti1 O5 . . '3 544' 49.67(4) no
K1 Ti1 Sr1b . . '2 664' 112.8(2) no
K1 Ti1 O2 . . '2 664' 119.56(4) no
K1 Ti1 O6 . . '3 554' 123.07(4) no
K1 Ti1 Sr1b . . '3 554' 108.8(2) no
K1 Ti1 Sr2b . . '3 554' 177.9(2) no
K1 Ti1 O12 . . '3 544' 122.79(4) no
K1 Ti1 K2 . . 4 64.250(19) no
K1 Ti1 Sr2a . . 4 58.54(13) no
K2 Ti1 Sr2a . . . 6.06(13) no
K2 Ti1 Cr1 . . . 112.0(10) no
K2 Ti1 O1 . . . 120.36(4) no
K2 Ti1 O11 . . . 46.30(3) no
K2 Ti1 O5 . . '3 544' 73.43(4) no
K2 Ti1 Sr1b . . '2 664' 167.98(17) no
K2 Ti1 O2 . . '2 664' 141.31(4) no
K2 Ti1 O6 . . '3 554' 116.78(4) no
K2 Ti1 Sr1b . . '3 554' 45.50(17) no
K2 Ti1 Sr2b . . '3 554' 110.2(2) no
K2 Ti1 O12 . . '3 544' 54.48(4) no
K2 Ti1 K2 . . 4 122.812(18) no
K2 Ti1 Sr2a . . 4 120.18(12) no
Sr2a Ti1 Cr1 . . . 106.0(10) no
Sr2a Ti1 O1 . . . 114.52(13) no
Sr2a Ti1 O11 . . . 40.82(13) no
Sr2a Ti1 O5 . . '3 544' 72.85(11) no
Sr2a Ti1 Sr1b . . '2 664' 165.9(2) no
Sr2a Ti1 O2 . . '2 664' 146.22(12) no
Sr2a Ti1 O6 . . '3 554' 116.31(11) no
Sr2a Ti1 Sr1b . . '3 554' 48.0(2) no
Sr2a Ti1 Sr2b . . '3 554' 115.3(2) no
Sr2a Ti1 O12 . . '3 544' 60.45(13) no
Sr2a Ti1 K2 . . 4 120.80(11) no
Sr2a Ti1 Sr2a . . 4 117.54(16) no
Cr1 Ti1 O1 . . . 11.6(10) no
Cr1 Ti1 O11 . . . 71.6(10) no
Cr1 Ti1 O5 . . '3 544' 84.3(8) no
Cr1 Ti1 Sr1b . . '2 664' 68.5(10) no
Cr1 Ti1 O2 . . '2 664' 98.5(10) no
Cr1 Ti1 O6 . . '3 554' 83.7(8) no
Cr1 Ti1 Sr1b . . '3 554' 125.3(10) no
Cr1 Ti1 Sr2b . . '3 554' 131.3(9) no
Cr1 Ti1 O12 . . '3 544' 166.2(10) no
Cr1 Ti1 K2 . . 4 58.2(9) no
Cr1 Ti1 Sr2a . . 4 52.8(9) no
O1 Ti1 O11 . . . 82.61(5) no
O1 Ti1 O5 . . '3 544' 80.21(5) no
O1 Ti1 Sr1b . . '2 664' 62.2(2) no
O1 Ti1 O2 . . '2 664' 87.42(5) no
O1 Ti1 O6 . . '3 554' 86.93(5) no
O1 Ti1 Sr1b . . '3 554' 136.7(2) no
O1 Ti1 Sr2b . . '3 554' 127.1(2) no
O1 Ti1 O12 . . '3 544' 173.10(5) no
O1 Ti1 K2 . . 4 47.57(3) no
O1 Ti1 Sr2a . . 4 42.67(13) no
O11 Ti1 O5 . . '3 544' 90.75(5) no
O11 Ti1 Sr1b . . '2 664' 126.8(2) no
O11 Ti1 O2 . . '2 664' 170.02(5) no
O11 Ti1 O6 . . '3 554' 91.09(5) no
O11 Ti1 Sr1b . . '3 554' 59.5(2) no
O11 Ti1 Sr2b . . '3 554' 128.27(19) no
O11 Ti1 O12 . . '3 544' 94.79(5) no
O11 Ti1 K2 . . 4 116.27(4) no
O11 Ti1 Sr2a . . 4 110.19(13) no
O5 Ti1 Sr1b '3 544' . '2 664' 118.25(18) no
O5 Ti1 O2 '3 544' . '2 664' 87.03(5) no
O5 Ti1 O6 '3 544' . '3 554' 166.66(5) no
O5 Ti1 Sr1b '3 544' . '3 554' 117.40(17) no
O5 Ti1 Sr2b '3 544' . '3 554' 130.93(15) no
O5 Ti1 O12 '3 544' . '3 544' 93.47(5) no
O5 Ti1 K2 '3 544' . 4 50.53(3) no
O5 Ti1 Sr2a '3 544' . 4 49.81(12) no
Sr1b Ti1 O2 '2 664' . '2 664' 47.2(2) no
Sr1b Ti1 O6 '2 664' . '3 554' 51.23(18) no
Sr1b Ti1 Sr1b '2 664' . '3 554' 123.7(2) no
Sr1b Ti1 Sr2b '2 664' . '3 554' 65.1(3) no
Sr1b Ti1 O12 '2 664' . '3 544' 123.9(2) no
Sr1b Ti1 K2 '2 664' . 4 68.25(18) no
Sr1b Ti1 Sr2a '2 664' . 4 70.3(2) no
O2 Ti1 O6 '2 664' . '3 554' 88.88(5) no
O2 Ti1 Sr1b '2 664' . '3 554' 129.9(2) no
O2 Ti1 Sr2b '2 664' . '3 554' 59.1(2) no
O2 Ti1 O12 '2 664' . '3 544' 95.06(6) no
O2 Ti1 K2 '2 664' . 4 55.38(4) no
O2 Ti1 Sr2a '2 664' . 4 61.27(13) no
O6 Ti1 Sr1b '3 554' . '3 554' 74.67(17) no
O6 Ti1 Sr2b '3 554' . '3 554' 55.84(15) no
O6 Ti1 O12 '3 554' . '3 544' 99.55(6) no
O6 Ti1 K2 '3 554' . 4 117.31(4) no
O6 Ti1 Sr2a '3 554' . 4 117.42(12) no
Sr1b Ti1 Sr2b '3 554' . '3 554' 72.9(3) no
Sr1b Ti1 O12 '3 554' . '3 544' 44.4(2) no
Sr1b Ti1 K2 '3 554' . 4 167.93(17) no
Sr1b Ti1 Sr2a '3 554' . 4 165.5(2) no
Sr2b Ti1 O12 '3 554' . '3 544' 59.3(2) no
Sr2b Ti1 K2 '3 554' . 4 114.3(2) no
Sr2b Ti1 Sr2a '3 554' . 4 120.0(2) no
O12 Ti1 K2 '3 544' . 4 129.54(4) no
O12 Ti1 Sr2a '3 544' . 4 133.83(13) no
K2 Ti1 Sr2a 4 . 4 6.24(13) no
K1 Cr1 Ti1 . . . 129.1(9) no
K1 Cr1 O1 . . . 55.75(17) no
K1 Cr1 O11 . . . 58.63(17) no
K1 Cr1 O5 . . '3 544' 55.07(15) no
K1 Cr1 Sr1b . . '2 664' 121.9(3) no
K1 Cr1 O2 . . '2 664' 126.8(2) no
K1 Cr1 O6 . . '3 554' 135.0(3) no
K1 Cr1 O12 . . '3 544' 120.5(2) no
K1 Cr1 K2 . . 4 68.53(11) no
K1 Cr1 Sr2a . . 4 62.56(17) no
Ti1 Cr1 O1 . . . 166.2(12) no
Ti1 Cr1 O11 . . . 98.1(11) no
Ti1 Cr1 O5 . . '3 544' 85.8(8) no
Ti1 Cr1 Sr1b . . '2 664' 106.0(10) no
Ti1 Cr1 O2 . . '2 664' 71.8(10) no
Ti1 Cr1 O6 . . '3 554' 86.1(8) no
Ti1 Cr1 O12 . . '3 544' 11.5(9) no
Ti1 Cr1 K2 . . 4 116.8(10) no
Ti1 Cr1 Sr2a . . 4 122.6(9) no
O1 Cr1 O11 . . . 95.0(3) no
O1 Cr1 O5 . . '3 544' 89.1(2) no
O1 Cr1 Sr1b . . '2 664' 66.4(3) no
O1 Cr1 O2 . . '2 664' 95.0(3) no
O1 Cr1 O6 . . '3 554' 97.5(3) no
O1 Cr1 O12 . . '3 544' 173.1(3) no
O1 Cr1 K2 . . 4 50.51(15) no
O1 Cr1 Sr2a . . 4 45.28(19) no
O11 Cr1 O5 . . '3 544' 93.3(2) no
O11 Cr1 Sr1b . . '2 664' 136.9(3) no
O11 Cr1 O2 . . '2 664' 169.8(4) no
O11 Cr1 O6 . . '3 554' 93.8(2) no
O11 Cr1 O12 . . '3 544' 86.8(3) no
O11 Cr1 K2 . . 4 127.1(3) no
O11 Cr1 Sr2a . . 4 121.0(3) no
O5 Cr1 Sr1b '3 544' . '2 664' 123.2(3) no
O5 Cr1 O2 '3 544' . '2 664' 85.0(2) no
O5 Cr1 O6 '3 544' . '3 554' 169.9(4) no
O5 Cr1 O12 '3 544' . '3 544' 84.1(2) no
O5 Cr1 K2 '3 544' . 4 54.49(14) no
O5 Cr1 Sr2a '3 544' . 4 54.49(18) no
Sr1b Cr1 O2 '2 664' . '2 664' 50.2(2) no
Sr1b Cr1 O6 '2 664' . '3 554' 53.9(2) no
Sr1b Cr1 O12 '2 664' . '3 544' 116.4(3) no
Sr1b Cr1 K2 '2 664' . 4 71.5(2) no
Sr1b Cr1 Sr2a '2 664' . 4 74.0(3) no
O2 Cr1 O6 '2 664' . '3 554' 86.8(2) no
O2 Cr1 O12 '2 664' . '3 544' 83.0(2) no
O2 Cr1 K2 '2 664' . 4 59.34(15) no
O2 Cr1 Sr2a '2 664' . 4 65.8(2) no
O6 Cr1 O12 '3 554' . '3 544' 89.0(2) no
O6 Cr1 K2 '3 554' . 4 125.1(3) no
O6 Cr1 Sr2a '3 554' . 4 126.6(3) no
O12 Cr1 K2 '3 544' . 4 123.5(2) no
O12 Cr1 Sr2a '3 544' . 4 128.4(2) no
K2 Cr1 Sr2a 4 . 4 6.68(14) no
K1 Ti2 Sr1a . '1 545' . 6.36(12) no
K1 Ti2 Cr2 . '1 545' '1 545' 38.4(6) no
K1 Ti2 O3 . '1 545' '1 545' 48.47(3) no
K1 Ti2 O12 . '1 545' '1 545' 48.47(3) no
K1 Ti2 O7 . '1 545' '3 544' 58.28(4) no
K1 Ti2 K1 . '1 545' '1 545' 121.63(2) no
K1 Ti2 K2 . '1 545' '1 545' 158.75(3) no
K1 Ti2 Sr2a . '1 545' '1 545' 163.93(13) no
K1 Ti2 Sr2b . '1 545' '1 545' 178.7(2) no
K1 Ti2 O11 . '1 545' '1 545' 130.18(4) no
K1 Ti2 O8 . '1 545' '1 545' 113.0(3) no
K1 Ti2 Sr1b . '1 545' '3 544' 115.09(17) no
K1 Ti2 O4 . '1 545' '4 455' 125.74(3) no
K1 Ti2 K2 . '1 545' '3 545' 61.532(19) no
Sr1a Ti2 Cr2 . '1 545' '1 545' 36.5(6) no
Sr1a Ti2 O3 . '1 545' '1 545' 45.99(11) no
Sr1a Ti2 O12 . '1 545' '1 545' 45.68(12) no
Sr1a Ti2 O7 . '1 545' '3 544' 64.63(13) no
Sr1a Ti2 K1 . '1 545' '1 545' 117.29(11) no
Sr1a Ti2 K2 . '1 545' '1 545' 164.92(13) no
Sr1a Ti2 Sr2a . '1 545' '1 545' 170.23(18) no
Sr1a Ti2 Sr2b . '1 545' '1 545' 172.7(2) no
Sr1a Ti2 O11 . '1 545' '1 545' 132.41(12) no
Sr1a Ti2 O8 . '1 545' '1 545' 106.6(4) no
Sr1a Ti2 Sr1b . '1 545' '3 544' 121.4(2) no
Sr1a Ti2 O4 . '1 545' '4 455' 127.80(11) no
Sr1a Ti2 K2 . '1 545' '3 545' 55.18(12) no
Cr2 Ti2 O3 '1 545' '1 545' '1 545' 78.3(6) no
Cr2 Ti2 O12 '1 545' '1 545' '1 545' 11.2(6) no
Cr2 Ti2 O7 '1 545' '1 545' '3 544' 77.2(6) no
Cr2 Ti2 K1 '1 545' '1 545' '1 545' 130.5(6) no
Cr2 Ti2 K2 '1 545' '1 545' '1 545' 148.7(6) no
Cr2 Ti2 Sr2a '1 545' '1 545' '1 545' 146.4(6) no
Cr2 Ti2 Sr2b '1 545' '1 545' '1 545' 140.4(6) no
Cr2 Ti2 O11 '1 545' '1 545' '1 545' 168.5(6) no
Cr2 Ti2 O8 '1 545' '1 545' '1 545' 94.1(8) no
Cr2 Ti2 Sr1b '1 545' '1 545' '3 544' 120.9(6) no
Cr2 Ti2 O4 '1 545' '1 545' '4 455' 95.0(6) no
Cr2 Ti2 K2 '1 545' '1 545' '3 545' 56.2(6) no
O3 Ti2 O12 '1 545' '1 545' '1 545' 83.61(5) no
O3 Ti2 O7 '1 545' '1 545' '3 544' 86.00(4) no
O3 Ti2 K1 '1 545' '1 545' '1 545' 74.66(3) no
O3 Ti2 K2 '1 545' '1 545' '1 545' 133.01(3) no
O3 Ti2 Sr2a '1 545' '1 545' '1 545' 134.89(12) no
O3 Ti2 Sr2b '1 545' '1 545' '1 545' 132.1(2) no
O3 Ti2 O11 '1 545' '1 545' '1 545' 92.84(5) no
O3 Ti2 O8 '1 545' '1 545' '1 545' 89.54(10) no
O3 Ti2 Sr1b '1 545' '1 545' '3 544' 127.05(18) no
O3 Ti2 O4 '1 545' '1 545' '4 455' 173.24(5) no
O3 Ti2 K2 '1 545' '1 545' '3 545' 51.70(4) no
O12 Ti2 O7 '1 545' '1 545' '3 544' 87.23(5) no
O12 Ti2 K1 '1 545' '1 545' '1 545' 124.27(5) no
O12 Ti2 K2 '1 545' '1 545' '1 545' 142.56(3) no
O12 Ti2 Sr2a '1 545' '1 545' '1 545' 139.06(13) no
O12 Ti2 Sr2b '1 545' '1 545' '1 545' 130.3(2) no
O12 Ti2 O11 '1 545' '1 545' '1 545' 175.60(5) no
O12 Ti2 O8 '1 545' '1 545' '1 545' 84.3(4) no
O12 Ti2 Sr1b '1 545' '1 545' '3 544' 125.21(17) no
O12 Ti2 O4 '1 545' '1 545' '4 455' 89.66(4) no
O12 Ti2 K2 '1 545' '1 545' '3 545' 52.33(4) no
O7 Ti2 K1 '3 544' '1 545' '1 545' 139.59(4) no
O7 Ti2 K2 '3 544' '1 545' '1 545' 100.89(4) no
O7 Ti2 Sr2a '3 544' '1 545' '1 545' 105.75(14) no
O7 Ti2 Sr2b '3 544' '1 545' '1 545' 122.6(2) no
O7 Ti2 O11 '3 544' '1 545' '1 545' 95.13(6) no
O7 Ti2 O8 '3 544' '1 545' '1 545' 170.8(4) no
O7 Ti2 Sr1b '3 544' '1 545' '3 544' 56.85(17) no
O7 Ti2 O4 '3 544' '1 545' '4 455' 93.09(5) no
O7 Ti2 K2 '3 544' '1 545' '3 545' 119.79(4) no
K1 Ti2 K2 '1 545' '1 545' '1 545' 70.402(18) no
K1 Ti2 Sr2a '1 545' '1 545' '1 545' 68.46(12) no
K1 Ti2 Sr2b '1 545' '1 545' '1 545' 58.6(2) no
K1 Ti2 O11 '1 545' '1 545' '1 545' 51.96(4) no
K1 Ti2 O8 '1 545' '1 545' '1 545' 45.8(3) no
K1 Ti2 Sr1b '1 545' '1 545' '3 544' 108.51(17) no
K1 Ti2 O4 '1 545' '1 545' '4 455' 109.91(3) no
K1 Ti2 K2 '1 545' '1 545' '3 545' 74.552(19) no
K2 Ti2 Sr2a '1 545' '1 545' '1 545' 5.48(13) no
K2 Ti2 Sr2b '1 545' '1 545' '1 545' 22.3(2) no
K2 Ti2 O11 '1 545' '1 545' '1 545' 40.55(4) no
K2 Ti2 O8 '1 545' '1 545' '1 545' 88.0(4) no
K2 Ti2 Sr1b '1 545' '1 545' '3 544' 44.54(17) no
K2 Ti2 O4 '1 545' '1 545' '4 455' 53.73(3) no
K2 Ti2 K2 '1 545' '1 545' '3 545' 138.91(2) no
Sr2a Ti2 Sr2b '1 545' '1 545' '1 545' 17.0(2) no
Sr2a Ti2 O11 '1 545' '1 545' '1 545' 43.67(12) no
Sr2a Ti2 O8 '1 545' '1 545' '1 545' 83.1(4) no
Sr2a Ti2 Sr1b '1 545' '1 545' '3 544' 49.1(2) no
Sr2a Ti2 O4 '1 545' '1 545' '4 455' 51.75(12) no
Sr2a Ti2 K2 '1 545' '1 545' '3 545' 134.34(13) no
Sr2b Ti2 O11 '1 545' '1 545' '1 545' 51.1(2) no
Sr2b Ti2 O8 '1 545' '1 545' '1 545' 66.1(4) no
Sr2b Ti2 Sr1b '1 545' '1 545' '3 544' 65.7(3) no
Sr2b Ti2 O4 '1 545' '1 545' '4 455' 53.6(2) no
Sr2b Ti2 K2 '1 545' '1 545' '3 545' 117.7(2) no
O11 Ti2 O8 '1 545' '1 545' '1 545' 93.1(4) no
O11 Ti2 Sr1b '1 545' '1 545' '3 544' 59.10(17) no
O11 Ti2 O4 '1 545' '1 545' '4 455' 93.91(5) no
O11 Ti2 K2 '1 545' '1 545' '3 545' 123.32(4) no
O8 Ti2 Sr1b '1 545' '1 545' '3 544' 131.6(4) no
O8 Ti2 O4 '1 545' '1 545' '4 455' 90.39(6) no
O8 Ti2 K2 '1 545' '1 545' '3 545' 51.6(3) no
Sr1b Ti2 O4 '3 544' '1 545' '4 455' 56.99(18) no
Sr1b Ti2 K2 '3 544' '1 545' '3 545' 176.54(16) no
O4 Ti2 K2 '4 455' '1 545' '3 545' 123.89(4) no
K1 Cr2 Sr1a . '1 545' . 7.01(13) no
K1 Cr2 Sr2b . '1 545' . 60.7(2) no
K1 Cr2 Ti2 . '1 545' '1 545' 137.1(7) no
K1 Cr2 O3 . '1 545' '1 545' 55.71(10) no
K1 Cr2 O12 . '1 545' '1 545' 55.50(12) no
K1 Cr2 O7 . '1 545' '3 544' 66.18(12) no
K1 Cr2 O8 . '1 545' '1 545' 123.5(4) no
K1 Cr2 O4 . '1 545' '4 455' 138.89(17) no
K1 Cr2 K2 . '1 545' '3 545' 66.74(8) no
Sr1a Cr2 Sr2b . '1 545' . 65.4(2) no
Sr1a Cr2 Ti2 . '1 545' '1 545' 139.3(7) no
Sr1a Cr2 O3 . '1 545' '1 545' 53.55(15) no
Sr1a Cr2 O12 . '1 545' '1 545' 52.19(18) no
Sr1a Cr2 O7 . '1 545' '3 544' 73.17(18) no
Sr1a Cr2 O8 . '1 545' '1 545' 116.6(4) no
Sr1a Cr2 O4 . '1 545' '4 455' 142.1(2) no
Sr1a Cr2 K2 . '1 545' '3 545' 59.76(15) no
Sr2b Cr2 Ti2 . '1 545' '1 545' 128.5(7) no
Sr2b Cr2 O3 . '1 545' '1 545' 113.3(2) no
Sr2b Cr2 O12 . '1 545' '1 545' 59.8(2) no
Sr2b Cr2 O7 . '1 545' '3 544' 47.7(2) no
Sr2b Cr2 O8 . '1 545' '1 545' 145.8(4) no
Sr2b Cr2 O4 . '1 545' '4 455' 78.8(2) no
Sr2b Cr2 K2 . '1 545' '3 545' 112.7(2) no
Ti2 Cr2 O3 '1 545' '1 545' '1 545' 89.9(6) no
Ti2 Cr2 O12 '1 545' '1 545' '1 545' 166.0(8) no
Ti2 Cr2 O7 '1 545' '1 545' '3 544' 90.7(7) no
Ti2 Cr2 O8 '1 545' '1 545' '1 545' 74.3(8) no
Ti2 Cr2 O4 '1 545' '1 545' '4 455' 73.4(6) no
Ti2 Cr2 K2 '1 545' '1 545' '3 545' 118.3(6) no
O3 Cr2 O12 '1 545' '1 545' '1 545' 96.5(2) no
O3 Cr2 O7 '1 545' '1 545' '3 544' 88.52(18) no
O3 Cr2 O8 '1 545' '1 545' '1 545' 88.71(17) no
O3 Cr2 O4 '1 545' '1 545' '4 455' 163.3(2) no
O3 Cr2 K2 '1 545' '1 545' '3 545' 56.78(12) no
O12 Cr2 O7 '1 545' '1 545' '3 544' 101.9(2) no
O12 Cr2 O8 '1 545' '1 545' '1 545' 93.4(5) no
O12 Cr2 O4 '1 545' '1 545' '4 455' 99.7(2) no
O12 Cr2 K2 '1 545' '1 545' '3 545' 56.85(14) no
O7 Cr2 O8 '3 544' '1 545' '1 545' 164.7(5) no
O7 Cr2 O4 '3 544' '1 545' '4 455' 92.2(2) no
O7 Cr2 K2 '3 544' '1 545' '3 545' 131.95(18) no
O8 Cr2 O4 '1 545' '1 545' '4 455' 86.3(2) no
O8 Cr2 K2 '1 545' '1 545' '3 545' 56.9(4) no
O4 Cr2 K2 '4 455' '1 545' '3 545' 130.88(19) no
K1 P1 Sr1a . . . 7.18(14) no
K1 P1 O1 . . . 62.07(5) no
K1 P1 O2 . . . 55.87(5) no
K1 P1 O3 . . . 95.26(4) no
K1 P1 O4 . . . 155.28(4) no
K1 P1 K2 . . 3 83.53(3) no
K1 P1 Sr2b . . 4 60.7(2) no
Sr1a P1 O1 . . . 67.89(14) no
Sr1a P1 O2 . . . 48.69(14) no
Sr1a P1 O3 . . . 97.05(12) no
Sr1a P1 O4 . . . 151.56(13) no
Sr1a P1 K2 . . 3 78.89(13) no
Sr1a P1 Sr2b . . 4 60.3(2) no
O1 P1 O2 . . . 108.20(7) no
O1 P1 O3 . . . 112.10(7) no
O1 P1 O4 . . . 110.33(8) no
O1 P1 K2 . . 3 143.58(5) no
O1 P1 Sr2b . . 4 50.8(2) no
O2 P1 O3 . . . 106.09(7) no
O2 P1 O4 . . . 110.99(7) no
O2 P1 K2 . . 3 54.12(5) no
O2 P1 Sr2b . . 4 69.1(2) no
O3 P1 O4 . . . 109.07(5) no
O3 P1 K2 . . 3 56.49(5) no
O3 P1 Sr2b . . 4 154.4(2) no
O4 P1 K2 . . 3 105.97(5) no
O4 P1 Sr2b . . 4 95.7(2) no
K2 P1 Sr2b 3 . 4 123.1(2) no
K1 P2 K2 . '3 544' . 77.87(2) no
K1 P2 Sr2a . '3 544' . 71.99(14) no
K1 P2 O5 . '3 544' '3 544' 51.91(5) no
K1 P2 O7 . '3 544' '3 544' 59.11(5) no
K1 P2 O6 . '3 544' '3 544' 110.97(5) no
K1 P2 Sr1b . '3 544' '3 544' 125.1(2) no
K1 P2 O8 . '3 544' '3 544' 138.8(4) no
K2 P2 Sr2a . '3 544' . 6.56(14) no
K2 P2 O5 . '3 544' '3 544' 88.43(5) no
K2 P2 O7 . '3 544' '3 544' 58.14(5) no
K2 P2 O6 . '3 544' '3 544' 161.62(5) no
K2 P2 Sr1b . '3 544' '3 544' 72.69(19) no
K2 P2 O8 . '3 544' '3 544' 63.2(5) no
Sr2a P2 O5 . '3 544' '3 544' 87.00(13) no
Sr2a P2 O7 . '3 544' '3 544' 52.85(14) no
Sr2a P2 O6 . '3 544' '3 544' 161.05(13) no
Sr2a P2 Sr1b . '3 544' '3 544' 74.7(2) no
Sr2a P2 O8 . '3 544' '3 544' 69.6(5) no
O5 P2 O7 '3 544' '3 544' '3 544' 107.92(7) no
O5 P2 O6 '3 544' '3 544' '3 544' 109.78(6) no
O5 P2 Sr1b '3 544' '3 544' '3 544' 160.63(19) no
O5 P2 O8 '3 544' '3 544' '3 544' 111.28(10) no
O7 P2 O6 '3 544' '3 544' '3 544' 111.51(7) no
O7 P2 Sr1b '3 544' '3 544' '3 544' 66.0(2) no
O7 P2 O8 '3 544' '3 544' '3 544' 106.1(5) no
O6 P2 Sr1b '3 544' '3 544' '3 544' 89.31(19) no
O6 P2 O8 '3 544' '3 544' '3 544' 110.2(4) no
Sr1b P2 O8 '3 544' '3 544' '3 544' 56.6(3) no
K1 O1 Sr1a . . . 6.92(14) no
K1 O1 Ti1 . . . 94.56(4) no
K1 O1 Cr1 . . . 93.6(2) no
K1 O1 P1 . . . 90.27(6) no
K1 O1 Sr1b . . '2 664' 173.2(2) no
K1 O1 K2 . . 4 88.75(4) no
K1 O1 Sr2a . . 4 82.94(18) no
K1 O1 Sr2b . . 4 74.0(3) no
Sr1a O1 Ti1 . . . 101.43(14) no
Sr1a O1 Cr1 . . . 100.4(2) no
Sr1a O1 P1 . . . 85.15(14) no
Sr1a O1 Sr1b . . '2 664' 174.2(2) no
Sr1a O1 K2 . . 4 88.73(13) no
Sr1a O1 Sr2a . . 4 82.2(2) no
Sr1a O1 Sr2b . . 4 70.7(3) no
Ti1 O1 Cr1 . . . 2.3(2) no
Ti1 O1 P1 . . . 131.42(7) no
Ti1 O1 Sr1b . . '2 664' 81.7(2) no
Ti1 O1 K2 . . 4 96.47(5) no
Ti1 O1 Sr2a . . 4 103.33(19) no
Ti1 O1 Sr2b . . 4 125.3(2) no
Cr1 O1 P1 . . . 129.43(19) no
Cr1 O1 Sr1b . . '2 664' 82.9(3) no
Cr1 O1 K2 . . 4 98.52(18) no
Cr1 O1 Sr2a . . 4 105.3(3) no
Cr1 O1 Sr2b . . 4 127.0(3) no
P1 O1 Sr1b . . '2 664' 96.4(2) no
P1 O1 K2 . . 4 131.99(7) no
P1 O1 Sr2a . . 4 125.2(2) no
P1 O1 Sr2b . . 4 102.5(2) no
Sr1b O1 K2 '2 664' . 4 86.1(2) no
Sr1b O1 Sr2a '2 664' . 4 92.4(3) no
Sr1b O1 Sr2b '2 664' . 4 103.5(3) no
K2 O1 Sr2a 4 . 4 8.7(2) no
K2 O1 Sr2b 4 . 4 32.2(2) no
Sr2a O1 Sr2b 4 . 4 23.8(3) no
K1 O2 Sr1a . . . 8.59(18) no
K1 O2 Sr1b . . . 30.8(3) no
K1 O2 P1 . . . 96.21(6) no
K1 O2 Ti1 . . '2 665' 124.35(6) no
K1 O2 Cr1 . . '2 665' 120.63(15) no
K1 O2 K2 . . 3 107.10(4) no
K1 O2 Sr2b . . 4 69.2(2) no
Sr1a O2 Sr1b . . . 22.5(3) no
Sr1a O2 P1 . . . 104.80(18) no
Sr1a O2 Ti1 . . '2 665' 116.73(17) no
Sr1a O2 Cr1 . . '2 665' 112.4(2) no
Sr1a O2 K2 . . 3 104.74(17) no
Sr1a O2 Sr2b . . 4 71.0(3) no
Sr1b O2 P1 . . . 125.8(3) no
Sr1b O2 Ti1 . . '2 665' 99.9(3) no
Sr1b O2 Cr1 . . '2 665' 93.6(3) no
Sr1b O2 K2 . . 3 91.2(3) no
Sr1b O2 Sr2b . . 4 83.9(3) no
P1 O2 Ti1 . . '2 665' 131.79(7) no
P1 O2 Cr1 . . '2 665' 139.78(17) no
P1 O2 K2 . . 3 100.95(6) no
P1 O2 Sr2b . . 4 83.2(2) no
Ti1 O2 Cr1 '2 665' . '2 665' 9.78(18) no
Ti1 O2 K2 '2 665' . 3 91.51(5) no
Ti1 O2 Sr2b '2 665' . 4 87.9(2) no
Cr1 O2 K2 '2 665' . 3 84.17(17) no
Cr1 O2 Sr2b '2 665' . 4 94.6(3) no
K2 O2 Sr2b 3 . 4 174.80(19) no
K1 O3 Sr1a . '1 545' . 8.87(17) no
K1 O3 Sr1b . '1 545' . 27.5(2) no
K1 O3 Ti2 . '1 545' '1 545' 97.36(4) no
K1 O3 Cr2 . '1 545' '1 545' 86.91(12) no
K1 O3 P1 . '1 545' '1 545' 131.80(5) no
K1 O3 K2 . '1 545' '3 545' 82.83(4) no
Sr1a O3 Sr1b . '1 545' . 19.0(3) no
Sr1a O3 Ti2 . '1 545' '1 545' 101.45(15) no
Sr1a O3 Cr2 . '1 545' '1 545' 90.3(2) no
Sr1a O3 P1 . '1 545' '1 545' 128.63(16) no
Sr1a O3 K2 . '1 545' '3 545' 74.64(17) no
Sr1b O3 Ti2 . '1 545' '1 545' 103.6(2) no
Sr1b O3 Cr2 . '1 545' '1 545' 91.8(2) no
Sr1b O3 P1 . '1 545' '1 545' 124.3(2) no
Sr1b O3 K2 . '1 545' '3 545' 55.7(2) no
Ti2 O3 Cr2 '1 545' '1 545' '1 545' 11.78(12) no
Ti2 O3 P1 '1 545' '1 545' '1 545' 129.88(6) no
Ti2 O3 K2 '1 545' '1 545' '3 545' 96.54(4) no
Cr2 O3 P1 '1 545' '1 545' '1 545' 141.01(13) no
Cr2 O3 K2 '1 545' '1 545' '3 545' 89.87(14) no
P1 O3 K2 '1 545' '1 545' '3 545' 98.47(6) no
Sr1b O4 P1 . '2 665' '2 665' 99.5(2) no
Sr1b O4 K2 . '2 665' '3 545' 54.8(2) no
Sr1b O4 Sr2a . '2 665' '3 545' 61.2(3) no
Sr1b O4 Sr2b . '2 665' '3 545' 82.5(3) no
Sr1b O4 Ti2 . '2 665' '3 545' 90.9(2) no
Sr1b O4 Cr2 . '2 665' '3 545' 97.3(2) no
P1 O4 K2 '2 665' '2 665' '3 545' 126.52(5) no
P1 O4 Sr2a '2 665' '2 665' '3 545' 128.20(16) no
P1 O4 Sr2b '2 665' '2 665' '3 545' 134.8(3) no
P1 O4 Ti2 '2 665' '2 665' '3 545' 134.57(6) no
P1 O4 Cr2 '2 665' '2 665' '3 545' 123.53(13) no
K2 O4 Sr2a '3 545' '2 665' '3 545' 6.40(16) no
K2 O4 Sr2b '3 545' '2 665' '3 545' 28.2(2) no
K2 O4 Ti2 '3 545' '2 665' '3 545' 95.47(4) no
K2 O4 Cr2 '3 545' '2 665' '3 545' 107.08(12) no
Sr2a O4 Sr2b '3 545' '2 665' '3 545' 21.9(3) no
Sr2a O4 Ti2 '3 545' '2 665' '3 545' 95.55(15) no
Sr2a O4 Cr2 '3 545' '2 665' '3 545' 107.12(19) no
Sr2b O4 Ti2 '3 545' '2 665' '3 545' 90.3(3) no
Sr2b O4 Cr2 '3 545' '2 665' '3 545' 100.7(3) no
Ti2 O4 Cr2 '3 545' '2 665' '3 545' 11.61(12) no
K1 O11 K2 . . . 99.00(4) no
K1 O11 Sr2a . . . 94.34(17) no
K1 O11 Sr2b . . . 76.3(2) no
K1 O11 Ti1 . . . 95.85(4) no
K1 O11 Cr1 . . . 89.07(18) no
K1 O11 Ti2 . . . 100.30(5) no
K1 O11 Sr1b . . '3 554' 156.0(2) no
K2 O11 Sr2a . . . 8.47(18) no
K2 O11 Sr2b . . . 31.6(3) no
K2 O11 Ti1 . . . 102.91(5) no
K2 O11 Cr1 . . . 111.75(19) no
K2 O11 Ti2 . . . 114.83(5) no
K2 O11 Sr1b . . '3 554' 57.1(2) no
Sr2a O11 Sr2b . . . 23.4(3) no
Sr2a O11 Ti1 . . . 110.58(18) no
Sr2a O11 Cr1 . . . 119.0(3) no
Sr2a O11 Ti2 . . . 109.09(17) no
Sr2a O11 Sr1b . . '3 554' 62.2(3) no
Sr2b O11 Ti1 . . . 126.5(2) no
Sr2b O11 Cr1 . . . 132.1(3) no
Sr2b O11 Ti2 . . . 97.5(2) no
Sr2b O11 Sr1b . . '3 554' 82.1(3) no
Ti1 O11 Cr1 . . . 10.3(2) no
Ti1 O11 Ti2 . . . 135.59(6) no
Ti1 O11 Sr1b . . '3 554' 88.7(2) no
Cr1 O11 Ti2 . . . 130.10(17) no
Cr1 O11 Sr1b . . '3 554' 98.0(3) no
Ti2 O11 Sr1b . . '3 554' 92.6(2) no
K1 O12 Sr1a . '1 545' . 8.90(17) no
K1 O12 Sr1b . '1 545' . 30.5(3) no
K1 O12 Sr2b . '1 545' . 73.1(2) no
K1 O12 Ti2 . '1 545' '1 545' 96.77(5) no
K1 O12 Cr2 . '1 545' '1 545' 94.22(15) no
K1 O12 K2 . '1 545' '3 545' 82.52(4) no
K1 O12 Ti1 . '1 545' '3 545' 129.12(6) no
K1 O12 Cr1 . '1 545' '3 545' 128.41(15) no
Sr1a O12 Sr1b . '1 545' . 21.8(3) no
Sr1a O12 Sr2b . '1 545' . 80.6(3) no
Sr1a O12 Ti2 . '1 545' '1 545' 101.23(16) no
Sr1a O12 Cr2 . '1 545' '1 545' 98.8(2) no
Sr1a O12 K2 . '1 545' '3 545' 74.54(16) no
Sr1a O12 Ti1 . '1 545' '3 545' 125.35(17) no
Sr1a O12 Cr1 . '1 545' '3 545' 124.3(2) no
Sr1b O12 Sr2b . '1 545' . 95.6(3) no
Sr1b O12 Ti2 . '1 545' '1 545' 115.8(3) no
Sr1b O12 Cr2 . '1 545' '1 545' 113.9(3) no
Sr1b O12 K2 . '1 545' '3 545' 59.0(2) no
Sr1b O12 Ti1 . '1 545' '3 545' 109.3(3) no
Sr1b O12 Cr1 . '1 545' '3 545' 107.7(3) no
Sr2b O12 Ti2 . '1 545' '1 545' 94.6(2) no
Sr2b O12 Cr2 . '1 545' '1 545' 92.8(2) no
Sr2b O12 K2 . '1 545' '3 545' 154.6(2) no
Sr2b O12 Ti1 . '1 545' '3 545' 92.0(2) no
Sr2b O12 Cr1 . '1 545' '3 545' 93.9(3) no
Ti2 O12 Cr2 '1 545' '1 545' '1 545' 2.78(15) no
Ti2 O12 K2 '1 545' '1 545' '3 545' 95.33(5) no
Ti2 O12 Ti1 '1 545' '1 545' '3 545' 133.41(7) no
Ti2 O12 Cr1 '1 545' '1 545' '3 545' 134.49(16) no
Cr2 O12 K2 '1 545' '1 545' '3 545' 96.11(16) no
Cr2 O12 Ti1 '1 545' '1 545' '3 545' 135.73(16) no
Cr2 O12 Cr1 '1 545' '1 545' '3 545' 136.9(2) no
K2 O12 Ti1 '3 545' '1 545' '3 545' 97.94(6) no
K2 O12 Cr1 '3 545' '1 545' '3 545' 95.68(18) no
Ti1 O12 Cr1 '3 545' '1 545' '3 545' 2.32(18) no
K1 O5 Ti1 . '3 544' . 97.47(5) no
K1 O5 Cr1 . '3 544' . 89.3(2) no
K1 O5 P2 . '3 544' '3 544' 103.23(6) no
K1 O5 K2 . '3 544' 4 87.12(4) no
K1 O5 Sr2a . '3 544' 4 78.92(17) no
Ti1 O5 Cr1 . '3 544' . 9.91(18) no
Ti1 O5 P2 . '3 544' '3 544' 132.98(7) no
Ti1 O5 K2 . '3 544' 4 95.15(4) no
Ti1 O5 Sr2a . '3 544' 4 97.06(15) no
Cr1 O5 P2 . '3 544' '3 544' 141.4(2) no
Cr1 O5 K2 . '3 544' 4 89.12(18) no
Cr1 O5 Sr2a . '3 544' 4 90.0(2) no
P2 O5 K2 '3 544' '3 544' 4 127.30(6) no
P2 O5 Sr2a '3 544' '3 544' 4 127.97(15) no
K2 O5 Sr2a 4 '3 544' 4 8.25(17) no
Sr1a O6 Sr1b . 4 . 18.5(3) no
Sr1a O6 P2 . 4 4 128.95(12) no
Sr1a O6 Ti1 . 4 '2 665' 95.16(11) no
Sr1a O6 Cr1 . 4 '2 665' 94.4(2) no
Sr1a O6 Sr2b . 4 4 65.3(3) no
Sr1b O6 P2 . 4 4 128.3(2) no
Sr1b O6 Ti1 . 4 '2 665' 95.2(2) no
Sr1b O6 Cr1 . 4 '2 665' 91.2(3) no
Sr1b O6 Sr2b . 4 4 83.8(4) no
P2 O6 Ti1 4 4 '2 665' 135.50(8) no
P2 O6 Cr1 4 4 '2 665' 136.5(2) no
P2 O6 Sr2b 4 4 4 101.7(2) no
Ti1 O6 Cr1 '2 665' 4 '2 665' 10.19(19) no
Ti1 O6 Sr2b '2 665' 4 4 90.82(16) no
Cr1 O6 Sr2b '2 665' 4 4 99.7(3) no
K1 O7 K2 . '3 544' . 94.31(4) no
K1 O7 Sr2a . '3 544' . 89.04(16) no
K1 O7 Sr2b . '3 544' . 74.0(3) no
K1 O7 Ti2 . '3 544' '1 545' 88.50(5) no
K1 O7 Cr2 . '3 544' '1 545' 78.75(13) no
K1 O7 P2 . '3 544' '3 544' 95.16(5) no
K1 O7 Sr1b . '3 544' '3 544' 177.5(2) no
K2 O7 Sr2a . '3 544' . 8.13(17) no
K2 O7 Sr2b . '3 544' . 30.2(2) no
K2 O7 Ti2 . '3 544' '1 545' 134.55(5) no
K2 O7 Cr2 . '3 544' '1 545' 127.32(14) no
K2 O7 P2 . '3 544' '3 544' 94.94(6) no
K2 O7 Sr1b . '3 544' '3 544' 84.2(2) no
Sr2a O7 Sr2b . '3 544' . 22.1(3) no
Sr2a O7 Ti2 . '3 544' '1 545' 128.32(17) no
Sr2a O7 Cr2 . '3 544' '1 545' 120.1(2) no
Sr2a O7 P2 . '3 544' '3 544' 101.61(17) no
Sr2a O7 Sr1b . '3 544' '3 544' 89.2(3) no
Sr2b O7 Ti2 . '3 544' '1 545' 110.6(2) no
Sr2b O7 Cr2 . '3 544' '1 545' 100.6(3) no
Sr2b O7 P2 . '3 544' '3 544' 118.3(2) no
Sr2b O7 Sr1b . '3 544' '3 544' 103.8(3) no
Ti2 O7 Cr2 '1 545' '3 544' '1 545' 12.18(13) no
Ti2 O7 P2 '1 545' '3 544' '3 544' 130.03(7) no
Ti2 O7 Sr1b '1 545' '3 544' '3 544' 91.2(2) no
Cr2 O7 P2 '1 545' '3 544' '3 544' 137.45(15) no
Cr2 O7 Sr1b '1 545' '3 544' '3 544' 100.6(3) no
P2 O7 Sr1b '3 544' '3 544' '3 544' 87.0(2) no
K1 O8 Sr1a . . . 8.68(17) no
K1 O8 Sr1b . . . 29.6(3) no
K1 O8 Sr2b . . . 72.3(4) no
K1 O8 Ti2 . . . 103.0(8) no
K1 O8 Cr2 . . . 112.7(8) no
K1 O8 K2 . . 3 104.81(17) no
K1 O8 P2 . . . 119.0(4) no
Sr1a O8 Sr1b . . . 21.0(3) no
Sr1a O8 Sr2b . . . 79.1(4) no
Sr1a O8 Ti2 . . . 110.2(8) no
Sr1a O8 Cr2 . . . 119.2(8) no
Sr1a O8 K2 . . 3 98.6(3) no
Sr1a O8 P2 . . . 113.6(5) no
Sr1b O8 Sr2b . . . 93.0(4) no
Sr1b O8 Ti2 . . . 129.1(7) no
Sr1b O8 Cr2 . . . 136.1(7) no
Sr1b O8 K2 . . 3 86.2(4) no
Sr1b O8 P2 . . . 96.8(6) no
Sr2b O8 Ti2 . . . 78.5(6) no
Sr2b O8 Cr2 . . . 88.0(7) no
Sr2b O8 K2 . . 3 174.3(7) no
Sr2b O8 P2 . . . 95.8(3) no
Ti2 O8 Cr2 . . . 11.64(15) no
Ti2 O8 K2 . . 3 97.59(5) no
Ti2 O8 P2 . . . 133.79(9) no
Cr2 O8 K2 . . 3 88.61(16) no
Cr2 O8 P2 . . . 126.8(2) no
K2 O8 P2 3 . . 89.9(8) no

loop_
_geom_bond_atom_site_label_1
_geom_bond_atom_site_label_2
_geom_bond_site_symmetry_1
_geom_bond_site_symmetry_2
_geom_bond_distance
_geom_bond_publ_flag
K1 Sr1a . . .420(8) no
K1 Sr1b . . 1.435(13) no
K1 K2 . . 4.3674(11) no
K1 Sr2a . . 4.148(8) no
K1 Sr2b . . 3.481(13) no
K1 Ti1 . . 3.7291(10) no
K1 Cr1 . . 3.497(6) no
K1 Ti2 . '1 545' 3.5913(7) no
K1 Cr2 . '1 545' 3.276(4) no
K1 P1 . . 3.2780(7) no
K1 P2 . '3 544' 3.5463(10) no
K1 O1 . . 2.8963(14) no
K1 O2 . . 2.7294(13) no
K1 O3 . '1 545' 2.7106(12) no
K1 O11 . . 2.9863(13) no
K1 O12 . '1 545' 2.7073(13) no
K1 O5 . '3 544' 2.8671(14) no
K1 O7 . '3 544' 3.0557(14) no
K1 O8 . . 2.746(8) no
K1 Ti2 . . 3.7305(8) no
K1 K2 . '3 545' 3.8063(11) no
K1 Sr2a . '3 545' 4.095(8) no
K1 K2 . 3 4.5848(11) no
K1 K2 . 4 3.9016(11) no
K1 Sr2a . 4 3.635(8) no
K1 Sr2b . 4 3.326(13) no
Sr1a Sr1b . . 1.031(15) no
Sr1a K2 . . 4.732(8) no
Sr1a Sr2a . . 4.496(11) no
Sr1a Sr2b . . 3.774(14) no
Sr1a Ti2 . '1 545' 3.704(6) no
Sr1a Cr2 . '1 545' 3.379(8) no
Sr1a P1 . . 3.344(6) no
Sr1a O1 . . 3.109(7) no
Sr1a O2 . . 2.598(6) no
Sr1a O3 . '1 545' 2.718(6) no
Sr1a O12 . '1 545' 2.702(7) no
Sr1a O6 . 4 3.185(7) no
Sr1a O8 . . 2.782(8) no
Sr1a K2 . '3 545' 3.495(7) no
Sr1a Sr2a . '3 545' 3.766(11) no
Sr1a Sr2b . '3 545' 4.667(13) no
Sr1a K2 . 3 4.414(7) no
Sr1a Sr2a . 3 4.655(10) no
Sr1a K2 . 4 4.058(8) no
Sr1a Sr2a . 4 3.761(11) no
Sr1a Sr2b . 4 3.338(14) no
Sr1b Sr2b . . 4.348(17) no
Sr1b O2 . . 2.669(11) no
Sr1b O3 . '1 545' 3.102(11) no
Sr1b O4 . '2 665' 3.116(13) no
Sr1b O12 . '1 545' 2.747(11) no
Sr1b O6 . 4 2.803(11) no
Sr1b O8 . . 2.858(12) no
Sr1b Ti1 . '2 665' 3.581(11) no
Sr1b Cr1 . '2 665' 3.467(13) no
Sr1b O1 . '2 665' 3.202(12) no
Sr1b K2 . '3 545' 2.868(11) no
Sr1b Sr2a . '3 545' 3.057(14) no
Sr1b Sr2b . '3 545' 3.849(15) no
Sr1b Ti1 . '3 545' 3.703(11) no
Sr1b O11 . '3 545' 3.192(12) no
Sr1b K2 . 3 4.031(11) no
Sr1b Sr2a . 3 4.195(13) no
Sr1b Sr2b . 3 4.586(15) no
Sr1b Ti2 . '3 545' 3.716(12) no
Sr1b P2 . . 3.401(11) no
Sr1b O7 . . 3.112(12) no
Sr1b Sr2a . 4 4.488(15) no
Sr1b Sr2b . 4 3.872(17) no
K2 Sr2a . . .410(9) no
K2 Sr2b . . 1.472(11) no
K2 Ti1 . . 3.7127(8) no
K2 P2 . '3 544' 3.4011(8) no
K2 O11 . . 2.7537(12) no
K2 O7 . '3 544' 2.8994(14) no
K2 Ti2 . . 3.8441(9) no
K2 P1 . '3 544' 3.5963(12) no
K2 O2 . '3 544' 2.9678(14) no
K2 O8 . '3 544' 3.036(13) no
K2 Ti2 . '3 544' 3.8381(11) no
K2 Cr2 . '3 544' 3.624(5) no
K2 O3 . '3 544' 3.0315(14) no
K2 O4 . '4 465' 3.1134(13) no
K2 O12 . '3 544' 3.0513(14) no
K2 Ti1 . '4 455' 3.6052(7) no
K2 Cr1 . '4 455' 3.432(6) no
K2 O1 . '4 455' 2.6783(13) no
K2 O5 . '2 564' 2.7944(13) no
Sr2a Sr2b . . 1.075(14) no
Sr2a Ti1 . . 3.813(7) no
Sr2a P2 . '3 544' 3.511(7) no
Sr2a O11 . . 2.662(7) no
Sr2a O7 . '3 544' 2.857(7) no
Sr2a Ti2 . . 3.643(7) no
Sr2a O4 . '4 465' 2.875(8) no
Sr2a Ti1 . '4 455' 3.706(7) no
Sr2a Cr1 . '4 455' 3.504(9) no
Sr2a O1 . '4 455' 2.581(7) no
Sr2a O5 . '2 564' 2.852(7) no
Sr2b Cr2 . '1 545' 3.597(10) no
Sr2b O11 . . 2.634(11) no
Sr2b O12 . '1 545' 3.112(10) no
Sr2b O7 . '3 544' 2.709(10) no
Sr2b O8 . . 3.132(19) no
Sr2b Ti2 . . 3.357(10) no
Sr2b Ti1 . '3 545' 3.616(11) no
Sr2b O4 . '4 465' 2.703(8) no
Sr2b P1 . '4 455' 3.301(10) no
Sr2b O1 . '4 455' 2.619(11) no
Sr2b O2 . '4 455' 3.105(11) no
Sr2b O6 . . 2.992(11) no
Ti1 Cr1 . . .352(7) no
Ti1 O1 . . 2.1301(13) no
Ti1 O11 . . 1.9498(12) no
Ti1 O5 . '3 544' 2.0408(11) no
Ti1 O2 . '2 664' 1.9702(12) no
Ti1 O6 . '3 554' 1.9875(11) no
Ti1 O12 . '3 544' 1.7352(13) no
Cr1 O1 . . 1.786(7) no
Cr1 O11 . . 1.869(7) no
Cr1 O5 . '3 544' 2.036(5) no
Cr1 O2 . '2 664' 2.052(7) no
Cr1 O6 . '3 554' 1.980(5) no
Cr1 O12 . '3 544' 2.079(7) no
Ti2 Cr2 '1 545' '1 545' .415(4) no
Ti2 O3 '1 545' '1 545' 2.0339(9) no
Ti2 O12 '1 545' '1 545' 2.0618(14) no
Ti2 O7 '1 545' '3 544' 1.9686(14) no
Ti2 O11 '1 545' '1 545' 1.7646(12) no
Ti2 O8 '1 545' '1 545' 1.981(18) no
Ti2 O4 '1 545' '4 455' 1.9771(9) no
Cr2 O3 '1 545' '1 545' 1.992(4) no
Cr2 O12 '1 545' '1 545' 1.656(5) no
Cr2 O7 '1 545' '3 544' 1.919(5) no
Cr2 O8 '1 545' '1 545' 2.053(15) no
Cr2 O4 '1 545' '4 455' 2.055(4) no
P1 O1 . . 1.5218(14) no
P1 O2 . . 1.5441(15) no
P1 O3 . . 1.5392(9) no
P1 O4 . . 1.5382(9) no
P2 O5 '3 544' '3 544' 1.5319(11) no
P2 O7 '3 544' '3 544' 1.5457(13) no
P2 O6 '3 544' '3 544' 1.5268(11) no
P2 O8 '3 544' '3 544' 1.536(18) no
